data_7116585
loop_
_publ_author_name
'Stefan Mitzinger'
'Lies Broeckaert'
'Werner Massa'
'Florian Weigend'
'Stefanie Dehnen'

_publ_section_title
;
 [V@Ge8As4]^3-^ and [Nb@Ge8As6]^3-^: encapsulation of electron-poor
 transition metal atoms
;
_journal_name_full Chem.Commun.
_journal_page_first 3866
_journal_paper_doi 10.1039/C4cc10086G
_journal_volume 51
_journal_year 2015
_chemical_formula_moiety
;
3(C18 H36 O6 N2 K), Ge8 As4 V, 2(C7 H8), C2 H8 N2
;
_chemical_formula_sum 'C70 H132 As4 Ge8 K3 N8 O18 V'
_chemical_formula_weight 2422.47
_chemical_name_systematic
;
 ?
;
_chemical_properties_physical Air-sensitive
_space_group_crystal_system triclinic
_space_group_IT_number 2
_space_group_name_Hall '-P 1'
_space_group_name_H-M_alt 'P -1'
_symmetry_space_group_name_Hall '-P 1'
_symmetry_space_group_name_H-M 'P -1'
_atom_sites_solution_hydrogens geom
_atom_sites_solution_primary direct
_atom_sites_solution_secondary difmap
_audit_creation_method SHELXL-2013
_audit_update_record
;
2014-11-24 deposited with the CCDC.
2015-01-29 downloaded from the CCDC.
;
_cell_angle_alpha 80.709(6)
_cell_angle_beta 88.755(5)
_cell_angle_gamma 69.258(5)
_cell_formula_units_Z 2
_cell_length_a 11.9985(7)
_cell_length_b 16.7415(11)
_cell_length_c 25.3291(18)
_cell_measurement_reflns_used 12356
_cell_measurement_temperature 100(2)
_cell_measurement_theta_max 24.53
_cell_measurement_theta_min 1.32
_cell_volume 4692.3(6)
_computing_cell_refinement 'XAREA 1.66 (Stoe 2013)'
_computing_data_collection 'XAREA 1.66 (Stoe 2013)'
_computing_data_reduction 'XAREA 1.66 (Stoe 2013)'
_computing_molecular_graphics 'DIAMOND 3.2i (Brandenburg 2012)'
_computing_structure_refinement 'SHELXL-2013 (Sheldrick, 2008)'
_computing_structure_solution 'SHELXS-2013 (Sheldrick, 2008)'
_diffrn_ambient_temperature 100(2)
_diffrn_detector_area_resol_mean 6.7
_diffrn_measured_fraction_theta_full 0.967
_diffrn_measured_fraction_theta_max 0.995
_diffrn_measurement_device_type 'IPDS2 (Stoe)'
_diffrn_measurement_method omega-scans
_diffrn_radiation_monochromator graphite
_diffrn_radiation_source 'fine-focus sealed tube'
_diffrn_radiation_type MoK\a
_diffrn_radiation_wavelength 0.71073
_diffrn_reflns_av_R_equivalents 0.1089
_diffrn_reflns_av_unetI/netI 0.2813
_diffrn_reflns_Laue_measured_fraction_full 0.967
_diffrn_reflns_Laue_measured_fraction_max 0.995
_diffrn_reflns_limit_h_max 14
_diffrn_reflns_limit_h_min -13
_diffrn_reflns_limit_k_max 19
_diffrn_reflns_limit_k_min -18
_diffrn_reflns_limit_l_max 30
_diffrn_reflns_limit_l_min -30
_diffrn_reflns_number 41618
_diffrn_reflns_point_group_measured_fraction_full 0.967
_diffrn_reflns_point_group_measured_fraction_max 0.995
_diffrn_reflns_theta_full 25.242
_diffrn_reflns_theta_max 24.994
_diffrn_reflns_theta_min 2.545
_exptl_absorpt_coefficient_mu 4.215
_exptl_absorpt_correction_T_max 0.530
_exptl_absorpt_correction_T_min 0.262
_exptl_absorpt_correction_type gaussian
_exptl_absorpt_process_details 'Coppens et al. (1965)'
_exptl_crystal_colour red
_exptl_crystal_density_diffrn 1.715
_exptl_crystal_description block
_exptl_crystal_F_000 2440
_exptl_crystal_size_max 0.48
_exptl_crystal_size_mid 0.31
_exptl_crystal_size_min 0.20
_refine_diff_density_max 0.972
_refine_diff_density_min -0.738
_refine_diff_density_rms 0.101
_refine_ls_extinction_method none
_refine_ls_goodness_of_fit_ref 0.687
_refine_ls_hydrogen_treatment constr
_refine_ls_matrix_type full
_refine_ls_number_parameters 886
_refine_ls_number_reflns 16426
_refine_ls_number_restraints 579
_refine_ls_restrained_S_all 0.720
_refine_ls_R_factor_all 0.1582
_refine_ls_R_factor_gt 0.0598
_refine_ls_shift/su_max 0.001
_refine_ls_shift/su_mean 0.000
_refine_ls_structure_factor_coef Fsqd
_refine_ls_weighting_details 'w=1/[\s^2^(Fo^2^)+(0.0300P)^2^] where P=(Fo^2^+2Fc^2^)/3'
_refine_ls_weighting_scheme calc
_refine_ls_wR_factor_gt 0.1077
_refine_ls_wR_factor_ref 0.1194
_reflns_Friedel_coverage 0.000
_reflns_number_gt 4761
_reflns_number_total 16426
_reflns_threshold_expression 'I > 2\s(I)'
_cod_data_source_file c4cc10086g2.cif
_cod_data_source_block shelx
_cod_database_code 7116585
_shelx_space_group_comment
;
The symmetry employed for this shelxl refinement is uniquely defined
by the following loop, which should always be used as a source of
symmetry information in preference to the above space-group names.
They are only intended as comments.
;
_shelxl_version_number 2013-4

loop_
_space_group_symop_operation_xyz
'x, y, z'
'-x, -y, -z'

loop_
_atom_site_label
_atom_site_type_symbol
_atom_site_fract_x
_atom_site_fract_y
_atom_site_fract_z
_atom_site_U_iso_or_equiv
_atom_site_adp_type
_atom_site_occupancy
_atom_site_site_symmetry_order
_atom_site_calc_flag
_atom_site_refinement_flags_posn
_atom_site_refinement_flags_adp
_atom_site_refinement_flags_occupancy
_atom_site_disorder_assembly
_atom_site_disorder_group
V_6 V 0.6538(2) 0.67132(19) 0.69062(10) 0.0502(6) Uani 0.8264(15) 1 d D . P A 1
Ge1_6 Ge 0.52323(16) 0.78522(11) 0.76047(7) 0.0698(5) Uani 0.5509(10) 1 d D . P A 1
Ge2_6 Ge 0.6408(2) 0.83200(14) 0.68539(10) 0.0638(6) Uani 0.5509(10) 1 d D . P A 1
Ge3_6 Ge 0.58613(18) 0.79543(15) 0.60138(9) 0.0601(7) Uani 0.5509(10) 1 d D . P A 1
Ge4_6 Ge 0.4594(2) 0.69944(15) 0.63015(10) 0.0543(5) Uani 0.5509(10) 1 d D . P A 1
Ge5_6 Ge 0.44413(13) 0.68359(10) 0.72858(7) 0.0590(5) Uani 0.5509(10) 1 d D . P A 1
Ge6_6 Ge 0.7084(2) 0.66148(18) 0.79777(9) 0.0732(6) Uani 0.5509(10) 1 d D . P A 1
Ge7_6 Ge 0.8280(2) 0.71798(16) 0.73120(12) 0.0748(6) Uani 0.5509(10) 1 d D . P A 1
Ge8_6 Ge 0.88525(15) 0.60162(12) 0.67504(7) 0.0682(6) Uani 0.5509(10) 1 d D . P A 1
Ge9_6 Ge 0.76087(14) 0.49904(9) 0.70260(5) 0.0635(5) Uani 0.5509(10) 1 d D . P A 1
Ge10_6 Ge 0.62663(12) 0.55716(9) 0.77443(5) 0.0613(5) Uani 0.5509(10) 1 d D . P A 1
Ge11_6 Ge 0.7590(2) 0.65985(19) 0.59086(9) 0.0634(6) Uani 0.5509(10) 1 d D . P A 1
Ge12_6 Ge 0.6361(3) 0.56815(18) 0.61757(9) 0.0571(5) Uani 0.5509(10) 1 d D . P A 1
As1_6 As 0.52323(16) 0.78522(11) 0.76047(7) 0.0698(5) Uani 0.2754(5) 1 d . . P A 1
As2_6 As 0.6408(2) 0.83200(14) 0.68539(10) 0.0638(6) Uani 0.2754(5) 1 d . . P A 1
As3_6 As 0.58613(18) 0.79543(15) 0.60138(9) 0.0601(7) Uani 0.2754(5) 1 d . . P A 1
As4_6 As 0.4594(2) 0.69944(15) 0.63015(10) 0.0543(5) Uani 0.2754(5) 1 d . . P A 1
As5_6 As 0.44413(13) 0.68359(10) 0.72858(7) 0.0590(5) Uani 0.2754(5) 1 d . . P A 1
As6_6 As 0.7084(2) 0.66148(18) 0.79777(9) 0.0732(6) Uani 0.2754(5) 1 d . . P A 1
As7_6 As 0.8280(2) 0.71798(16) 0.73120(12) 0.0748(6) Uani 0.2754(5) 1 d . . P A 1
As8_6 As 0.88525(15) 0.60162(12) 0.67504(7) 0.0682(6) Uani 0.2754(5) 1 d . . P A 1
As9_6 As 0.76087(14) 0.49904(9) 0.70260(5) 0.0635(5) Uani 0.2754(5) 1 d . . P A 1
As10_6 As 0.62663(12) 0.55716(9) 0.77443(5) 0.0613(5) Uani 0.2754(5) 1 d . . P A 1
As11_6 As 0.7590(2) 0.65985(19) 0.59086(9) 0.0634(6) Uani 0.2754(5) 1 d . . P A 1
As12_6 As 0.6361(3) 0.56815(18) 0.61757(9) 0.0571(5) Uani 0.2754(5) 1 d . . P A 1
V_7 V 0.6767(11) 0.6672(9) 0.6839(5) 0.0502(6) Uani 0.0897(14) 1 d D . P B 2
Ge1_7 Ge 0.724(2) 0.6507(14) 0.7940(6) 0.0732(6) Uani 0.0598(9) 1 d D . P B 2
Ge2_7 Ge 0.5144(13) 0.7466(9) 0.7488(6) 0.0698(5) Uani 0.0598(9) 1 d D . P B 2
Ge3_7 Ge 0.4538(9) 0.6633(8) 0.6987(5) 0.0590(5) Uani 0.0598(9) 1 d D . P B 2
Ge4_7 Ge 0.6296(10) 0.5226(6) 0.6999(4) 0.0635(5) Uani 0.0598(9) 1 d D . P B 2
Ge5_7 Ge 0.8197(10) 0.5257(6) 0.7472(4) 0.035(3) Uani 0.0598(9) 1 d D . P B 2
Ge6_7 Ge 0.8218(19) 0.7354(15) 0.7315(11) 0.0748(6) Uani 0.0598(9) 1 d D . P B 2
Ge7_7 Ge 0.626(2) 0.8361(10) 0.6952(9) 0.0638(6) Uani 0.0598(9) 1 d D . P B 2
Ge8_7 Ge 0.6145(18) 0.8022(11) 0.6046(7) 0.0601(7) Uani 0.0598(9) 1 d D . P B 2
Ge9_7 Ge 0.7954(15) 0.6638(14) 0.5925(6) 0.0634(6) Uani 0.0598(9) 1 d D . P B 2
Ge10_7 Ge 0.9123(11) 0.6290(12) 0.6773(7) 0.0682(6) Uani 0.0598(9) 1 d D . P B 2
Ge11_7 Ge 0.4929(11) 0.7105(9) 0.6063(5) 0.0543(5) Uani 0.0598(9) 1 d D . P B 2
Ge12_7 Ge 0.6703(15) 0.5700(11) 0.6054(6) 0.0571(5) Uani 0.0598(9) 1 d D . P B 2
As1_7 As 0.724(2) 0.6507(14) 0.7940(6) 0.0732(6) Uani 0.0299(5) 1 d . . P B 2
As2_7 As 0.5144(13) 0.7466(9) 0.7488(6) 0.0698(5) Uani 0.0299(5) 1 d . . P B 2
As3_7 As 0.4538(9) 0.6633(8) 0.6987(5) 0.0590(5) Uani 0.0299(5) 1 d . . P B 2
As4_7 As 0.6296(10) 0.5226(6) 0.6999(4) 0.0635(5) Uani 0.0299(5) 1 d . . P B 2
As5_7 As 0.8197(10) 0.5257(6) 0.7472(4) 0.035(3) Uani 0.0299(5) 1 d . . P B 2
As6_7 As 0.8218(19) 0.7354(15) 0.7315(11) 0.0748(6) Uani 0.0299(5) 1 d . . P B 2
As7_7 As 0.626(2) 0.8361(10) 0.6952(9) 0.0638(6) Uani 0.0299(5) 1 d . . P B 2
As8_7 As 0.6145(18) 0.8022(11) 0.6046(7) 0.0601(7) Uani 0.0299(5) 1 d . . P B 2
As9_7 As 0.7954(15) 0.6638(14) 0.5925(6) 0.0634(6) Uani 0.0299(5) 1 d . . P B 2
As10_7 As 0.9123(11) 0.6290(12) 0.6773(7) 0.0682(6) Uani 0.0299(5) 1 d . . P B 2
As11_7 As 0.4929(11) 0.7105(9) 0.6063(5) 0.0543(5) Uani 0.0299(5) 1 d . . P B 2
As12_7 As 0.6703(15) 0.5700(11) 0.6054(6) 0.0571(5) Uani 0.0299(5) 1 d . . P B 2
V_8 V 0.6735(12) 0.6695(9) 0.6861(5) 0.0502(6) Uani 0.0838(14) 1 d D . P C 3
Ge1_8 Ge 0.650(2) 0.5642(14) 0.6139(8) 0.0571(5) Uani 0.0559(9) 1 d D . P C 3
Ge2_8 Ge 0.7515(19) 0.6760(15) 0.5874(6) 0.0634(6) Uani 0.0559(9) 1 d D . P C 3
Ge3_8 Ge 0.8890(10) 0.6686(9) 0.6551(5) 0.0682(6) Uani 0.0559(9) 1 d D . P C 3
Ge4_8 Ge 0.8762(10) 0.5437(6) 0.7295(4) 0.035(3) Uani 0.0559(9) 1 d D . P C 3
Ge5_8 Ge 0.6861(13) 0.5082(7) 0.7106(5) 0.0635(5) Uani 0.0559(9) 1 d D . P C 3
Ge6_8 Ge 0.4647(17) 0.6827(16) 0.6335(9) 0.0543(5) Uani 0.0559(9) 1 d D . P C 3
Ge7_8 Ge 0.5531(18) 0.7919(12) 0.6004(7) 0.0601(7) Uani 0.0559(9) 1 d D . P C 3
Ge8_8 Ge 0.5912(14) 0.8390(9) 0.6832(7) 0.0638(6) Uani 0.0559(9) 1 d D . P C 3
Ge9_8 Ge 0.5545(13) 0.7443(9) 0.7675(6) 0.0698(5) Uani 0.0559(9) 1 d D . P C 3
Ge10_8 Ge 0.4765(11) 0.6493(9) 0.7273(7) 0.0590(5) Uani 0.0559(9) 1 d D . P C 3
Ge11_8 Ge 0.7986(12) 0.7691(9) 0.7164(6) 0.0748(6) Uani 0.0559(9) 1 d D . P C 3
Ge12_8 Ge 0.7737(13) 0.6498(10) 0.7875(5) 0.0732(6) Uani 0.0559(9) 1 d D . P C 3
As1_8 As 0.650(2) 0.5642(14) 0.6139(8) 0.0571(5) Uani 0.0279(5) 1 d . . P C 3
As2_8 As 0.7515(19) 0.6760(15) 0.5874(6) 0.0634(6) Uani 0.0279(5) 1 d . . P C 3
As3_8 As 0.8890(10) 0.6686(9) 0.6551(5) 0.0682(6) Uani 0.0279(5) 1 d . . P C 3
As4_8 As 0.8762(10) 0.5437(6) 0.7295(4) 0.035(3) Uani 0.0279(5) 1 d . . P C 3
As5_8 As 0.6861(13) 0.5082(7) 0.7106(5) 0.0635(5) Uani 0.0279(5) 1 d . . P C 3
As6_8 As 0.4647(17) 0.6827(16) 0.6335(9) 0.0543(5) Uani 0.0279(5) 1 d . . P C 3
As7_8 As 0.5531(18) 0.7919(12) 0.6004(7) 0.0601(7) Uani 0.0279(5) 1 d . . P C 3
As8_8 As 0.5912(14) 0.8390(9) 0.6832(7) 0.0638(6) Uani 0.0279(5) 1 d . . P C 3
As9_8 As 0.5545(13) 0.7443(9) 0.7675(6) 0.0698(5) Uani 0.0279(5) 1 d . . P C 3
As10_8 As 0.4765(11) 0.6493(9) 0.7273(7) 0.0590(5) Uani 0.0279(5) 1 d . . P C 3
As11_8 As 0.7986(12) 0.7691(9) 0.7164(6) 0.0748(6) Uani 0.0279(5) 1 d . . P C 3
As12_8 As 0.7737(13) 0.6498(10) 0.7875(5) 0.0732(6) Uani 0.0279(5) 1 d . . P C 3
K_1 K 0.35443(17) 0.30654(13) 0.66269(8) 0.0454(6) Uani 1 1 d . . . . .
N1_1 N 0.2727(6) 0.4683(5) 0.5851(3) 0.046(2) Uani 1 1 d D . . . .
N2_1 N 0.4357(7) 0.1456(5) 0.7404(3) 0.055(2) Uani 1 1 d D . . . .
C1_1 C 0.2968(8) 0.5354(6) 0.6093(4) 0.048(3) Uani 1 1 d D . . . .
H1A_1 H 0.2495 0.5929 0.5890 0.057 Uiso 1 1 calc R U . . .
H1B_1 H 0.3821 0.5276 0.6054 0.057 Uiso 1 1 calc R U . . .
C2_1 C 0.2687(8) 0.5349(6) 0.6672(3) 0.054(3) Uani 1 1 d D . . . .
H2A_1 H 0.2881 0.5817 0.6797 0.065 Uiso 1 1 calc R U . . .
H2B_1 H 0.1820 0.5480 0.6708 0.065 Uiso 1 1 calc R U . . .
O1_1 O 0.3323(6) 0.4536(4) 0.7019(2) 0.059(2) Uani 1 1 d D . . . .
C3_1 C 0.4523(9) 0.4442(7) 0.7138(4) 0.076(4) Uani 1 1 d D . . . .
H3A_1 H 0.4553 0.4990 0.7225 0.092 Uiso 1 1 calc R U . . .
H3B_1 H 0.5019 0.4296 0.6826 0.092 Uiso 1 1 calc R U . . .
C4_1 C 0.4978(9) 0.3736(7) 0.7604(4) 0.067(3) Uani 1 1 d D . . . .
H4A_1 H 0.5780 0.3697 0.7722 0.080 Uiso 1 1 calc R U . . .
H4B_1 H 0.4440 0.3861 0.7906 0.080 Uiso 1 1 calc R U . . .
O2_1 O 0.5041(6) 0.2943(5) 0.7456(2) 0.061(2) Uani 1 1 d D . . . .
C5_1 C 0.5248(8) 0.2248(7) 0.7896(4) 0.061(3) Uani 1 1 d D . . . .
H5A_1 H 0.4569 0.2386 0.8137 0.074 Uiso 1 1 calc R U . . .
H5B_1 H 0.5978 0.2175 0.8103 0.074 Uiso 1 1 calc R U . . .
C6_1 C 0.5385(9) 0.1448(6) 0.7704(4) 0.063(3) Uani 1 1 d D . . . .
H6A_1 H 0.5564 0.0975 0.8016 0.075 Uiso 1 1 calc R U . . .
H6B_1 H 0.6082 0.1310 0.7473 0.075 Uiso 1 1 calc R U . . .
C7_1 C 0.1442(7) 0.4891(6) 0.5745(4) 0.049(3) Uani 1 1 d D . . . .
H7A_1 H 0.1011 0.5140 0.6051 0.059 Uiso 1 1 calc R U . . .
H7B_1 H 0.1190 0.5351 0.5426 0.059 Uiso 1 1 calc R U . . .
C8_1 C 0.1046(8) 0.4207(6) 0.5656(3) 0.043(3) Uani 1 1 d D . . . .
H8A_1 H 0.1415 0.3985 0.5330 0.052 Uiso 1 1 calc R U . . .
H8B_1 H 0.0171 0.4448 0.5588 0.052 Uiso 1 1 calc R U . . .
O3_1 O 0.1331(5) 0.3495(4) 0.6097(2) 0.0505(18) Uani 1 1 d D . . . .
C9_1 C 0.0572(8) 0.3672(7) 0.6533(3) 0.055(3) Uani 1 1 d D . . . .
H9A_1 H -0.0268 0.3945 0.6397 0.066 Uiso 1 1 calc R U . . .
H9B_1 H 0.0762 0.4084 0.6722 0.066 Uiso 1 1 calc R U . . .
C10_1 C 0.0720(8) 0.2862(6) 0.6912(4) 0.058(3) Uani 1 1 d D . . . .
H10A_1 H 0.0096 0.2977 0.7181 0.070 Uiso 1 1 calc R U . . .
H10B_1 H 0.0637 0.2420 0.6715 0.070 Uiso 1 1 calc R U . . .
O4_1 O 0.1876(5) 0.2550(4) 0.7174(2) 0.0535(18) Uani 1 1 d D . . . .
C11_1 C 0.2187(8) 0.1702(6) 0.7449(4) 0.057(3) Uani 1 1 d D . . . .
H11A_1 H 0.2244 0.1304 0.7191 0.068 Uiso 1 1 calc R U . . .
H11B_1 H 0.1562 0.1664 0.7703 0.068 Uiso 1 1 calc R U . . .
C12_1 C 0.3360(8) 0.1438(7) 0.7748(4) 0.064(3) Uani 1 1 d D . . . .
H12A_1 H 0.3281 0.1829 0.8012 0.076 Uiso 1 1 calc R U . . .
H12B_1 H 0.3550 0.0844 0.7949 0.076 Uiso 1 1 calc R U . . .
C13_1 C 0.3384(8) 0.4540(6) 0.5354(4) 0.066(3) Uani 1 1 d D . . . .
H13A_1 H 0.3303 0.5110 0.5140 0.079 Uiso 1 1 calc R U . . .
H13B_1 H 0.3011 0.4249 0.5140 0.079 Uiso 1 1 calc R U . . .
C14_1 C 0.4692(7) 0.4003(6) 0.5446(4) 0.053(3) Uani 1 1 d D . . . .
H14A_1 H 0.5065 0.3949 0.5095 0.064 Uiso 1 1 calc R U . . .
H14B_1 H 0.5074 0.4313 0.5640 0.064 Uiso 1 1 calc R U . . .
O5_1 O 0.4930(5) 0.3156(4) 0.5744(2) 0.0419(16) Uani 1 1 d D . . . .
C15_1 C 0.4684(8) 0.2587(6) 0.5460(4) 0.055(3) Uani 1 1 d D . . . .
H15A_1 H 0.4988 0.2642 0.5094 0.067 Uiso 1 1 calc R U . . .
H15B_1 H 0.3812 0.2728 0.5429 0.067 Uiso 1 1 calc R U . . .
C16_1 C 0.5269(8) 0.1685(5) 0.5747(3) 0.051(3) Uani 1 1 d D . . . .
H16A_1 H 0.5180 0.1271 0.5528 0.062 Uiso 1 1 calc R U . . .
H16B_1 H 0.6131 0.1562 0.5805 0.062 Uiso 1 1 calc R U . . .
O6_1 O 0.4728(5) 0.1584(4) 0.6254(2) 0.0484(18) Uani 1 1 d D . . . .
C17_1 C 0.5430(8) 0.0845(6) 0.6617(3) 0.049(3) Uani 1 1 d D . . . .
H17A_1 H 0.6156 0.0929 0.6735 0.059 Uiso 1 1 calc R U . . .
H17B_1 H 0.5679 0.0327 0.6439 0.059 Uiso 1 1 calc R U . . .
C18_1 C 0.4684(9) 0.0717(6) 0.7099(4) 0.063(3) Uani 1 1 d D . . . .
H18A_1 H 0.3948 0.0656 0.6974 0.076 Uiso 1 1 calc R U . . .
H18B_1 H 0.5142 0.0176 0.7341 0.076 Uiso 1 1 calc R U . . .
K_2 K -0.02394(18) 0.07657(14) 0.61728(8) 0.0529(6) Uani 1 1 d . . . . .
N1_2 N -0.1079(6) 0.2328(4) 0.5330(3) 0.045(2) Uani 1 1 d D . . . .
N2_2 N 0.0610(8) -0.0798(6) 0.6991(4) 0.074(3) Uani 1 1 d D . . . .
C1_2 C -0.0108(7) 0.2293(7) 0.4965(4) 0.063(3) Uani 1 1 d D . . . .
H1A_2 H -0.0329 0.2856 0.4722 0.076 Uiso 1 1 calc R U . . .
H1B_2 H -0.0036 0.1844 0.4743 0.076 Uiso 1 1 calc R U . . .
C2_2 C 0.1097(8) 0.2103(7) 0.5224(4) 0.066(3) Uani 1 1 d D . . . .
H2A_2 H 0.1692 0.2103 0.4947 0.079 Uiso 1 1 calc R U . . .
H2B_2 H 0.1058 0.2549 0.5444 0.079 Uiso 1 1 calc R U . . .
O1_2 O 0.1431(5) 0.1270(4) 0.5553(3) 0.0582(19) Uani 1 1 d D . . . .
C3_2 C 0.2583(8) 0.1054(6) 0.5806(4) 0.059(3) Uani 1 1 d D . . . .
H3A_2 H 0.3159 0.1126 0.5534 0.071 Uiso 1 1 calc R U . . .
H3B_2 H 0.2535 0.1444 0.6067 0.071 Uiso 1 1 calc R U . . .
C4_2 C 0.2970(10) 0.0177(7) 0.6072(5) 0.075(4) Uani 1 1 d D . . . .
H4A_2 H 0.2981 -0.0208 0.5812 0.090 Uiso 1 1 calc R U . . .
H4B_2 H 0.3791 0.0006 0.6223 0.090 Uiso 1 1 calc R U . . .
O2_2 O 0.2203(6) 0.0079(4) 0.6485(3) 0.073(2) Uani 1 1 d D . . . .
C5_2 C 0.2596(12) -0.0803(9) 0.6768(6) 0.133(6) Uani 1 1 d D . . . .
H5A_2 H 0.3415 -0.0965 0.6919 0.160 Uiso 1 1 calc R U . . .
H5B_2 H 0.2617 -0.1198 0.6513 0.160 Uiso 1 1 calc R U . . .
C6_2 C 0.1795(10) -0.0906(8) 0.7205(5) 0.092(4) Uani 1 1 d D . . . .
H6A_2 H 0.2150 -0.1488 0.7423 0.111 Uiso 1 1 calc R U . . .
H6B_2 H 0.1711 -0.0470 0.7439 0.111 Uiso 1 1 calc R U . . .
C7_2 C -0.1342(8) 0.3094(6) 0.5602(4) 0.052(3) Uani 1 1 d D . . . .
H7A_2 H -0.1729 0.3624 0.5338 0.063 Uiso 1 1 calc R U . . .
H7B_2 H -0.0580 0.3116 0.5728 0.063 Uiso 1 1 calc R U . . .
C8_2 C -0.2126(8) 0.3095(6) 0.6067(3) 0.057(3) Uani 1 1 d D . . . .
H8A_2 H -0.2316 0.3643 0.6210 0.069 Uiso 1 1 calc R U . . .
H8B_2 H -0.2883 0.3054 0.5950 0.069 Uiso 1 1 calc R U . . .
O3_2 O -0.1524(5) 0.2369(4) 0.6479(2) 0.0521(18) Uani 1 1 d D . . . .
C9_2 C -0.2230(8) 0.2351(6) 0.6942(4) 0.057(3) Uani 1 1 d D . . . .
H9A_2 H -0.2985 0.2288 0.6842 0.069 Uiso 1 1 calc R U . . .
H9B_2 H -0.2430 0.2901 0.7083 0.069 Uiso 1 1 calc R U . . .
C10_2 C -0.1564(9) 0.1622(7) 0.7355(4) 0.065(3) Uani 1 1 d D . . . .
H10A_2 H -0.0812 0.1692 0.7452 0.078 Uiso 1 1 calc R U . . .
H10B_2 H -0.2040 0.1634 0.7680 0.078 Uiso 1 1 calc R U . . .
O4_2 O -0.1293(6) 0.0816(5) 0.7187(3) 0.071(2) Uani 1 1 d D . . . .
C11_2 C -0.0666(14) 0.0133(7) 0.7598(4) 0.117(6) Uani 1 1 d D . . . .
H11A_2 H -0.1207 0.0106 0.7896 0.140 Uiso 1 1 calc R U . . .
H11B_2 H 0.0005 0.0262 0.7737 0.140 Uiso 1 1 calc R U . . .
C12_2 C -0.0210(12) -0.0693(8) 0.7429(5) 0.116(5) Uani 1 1 d D . . . .
H12A_2 H -0.0897 -0.0836 0.7324 0.139 Uiso 1 1 calc R U . . .
H12B_2 H 0.0201 -0.1128 0.7743 0.139 Uiso 1 1 calc R U . . .
C13_2 C -0.2149(8) 0.2348(6) 0.5048(4) 0.054(3) Uani 1 1 d D . . . .
H13A_2 H -0.2310 0.2786 0.4719 0.065 Uiso 1 1 calc R U . . .
H13B_2 H -0.2839 0.2532 0.5279 0.065 Uiso 1 1 calc R U . . .
C14_2 C -0.2049(9) 0.1490(6) 0.4896(4) 0.065(3) Uani 1 1 d D . . . .
H14A_2 H -0.2791 0.1544 0.4706 0.079 Uiso 1 1 calc R U . . .
H14B_2 H -0.1375 0.1299 0.4658 0.079 Uiso 1 1 calc R U . . .
O5_2 O -0.1852(5) 0.0872(4) 0.5384(3) 0.0491(17) Uani 1 1 d D . . . .
C15_2 C -0.1923(9) 0.0102(6) 0.5271(4) 0.062(3) Uani 1 1 d D . . . .
H15A_2 H -0.1298 -0.0135 0.5019 0.074 Uiso 1 1 calc R U . . .
H15B_2 H -0.2707 0.0228 0.5094 0.074 Uiso 1 1 calc R U . . .
C16_2 C -0.1775(10) -0.0543(7) 0.5747(5) 0.089(4) Uani 1 1 d D . . . .
H16A_2 H -0.1863 -0.1069 0.5650 0.107 Uiso 1 1 calc R U . . .
H16B_2 H -0.2393 -0.0314 0.6004 0.107 Uiso 1 1 calc R U . . .
O6_2 O -0.0590(8) -0.0758(4) 0.5989(3) 0.073(2) Uani 1 1 d D . . . .
C17_2 C -0.0381(13) -0.1454(7) 0.6398(4) 0.102(5) Uani 1 1 d D . . . .
H17A_2 H -0.0224 -0.1989 0.6243 0.122 Uiso 1 1 calc R U . . .
H17B_2 H -0.1101 -0.1367 0.6613 0.122 Uiso 1 1 calc R U . . .
C18_2 C 0.0648(10) -0.1563(7) 0.6751(5) 0.095(5) Uani 1 1 d D . . . .
H18A_2 H 0.1377 -0.1736 0.6542 0.114 Uiso 1 1 calc R U . . .
H18B_2 H 0.0726 -0.2048 0.7046 0.114 Uiso 1 1 calc R U . . .
K_3 K 0.2698(9) 0.4951(6) 0.9362(4) 0.102(3) Uani 0.5 1 d . . P D 1
N1_3 N 0.3540(15) 0.2969(13) 0.9745(7) 0.091(5) Uiso 0.5 1 d D . P E 1
N2_3 N 0.208(2) 0.686(2) 0.9047(9) 0.202(14) Uiso 0.5 1 d D . P E 1
C1_3 C 0.4785(17) 0.2610(16) 0.9914(9) 0.121(7) Uiso 0.5 1 d D . P E 1
H1A_3 H 0.5076 0.1985 0.9889 0.145 Uiso 0.5 1 calc R U P E 1
H1B_3 H 0.4836 0.2653 1.0297 0.145 Uiso 0.5 1 calc R U P E 1
C2_3 C 0.563(2) 0.2986(14) 0.9627(12) 0.125(9) Uiso 0.5 1 d D . P E 1
H2A_3 H 0.6409 0.2745 0.9827 0.150 Uiso 0.5 1 calc R U P E 1
H2B_3 H 0.5757 0.2816 0.9268 0.150 Uiso 0.5 1 calc R U P E 1
O1_3 O 0.5201(16) 0.3908(11) 0.9571(7) 0.110(5) Uiso 0.5 1 d D . P E 1
C3_3 C 0.591(3) 0.4307(14) 0.9255(15) 0.130(9) Uiso 0.5 1 d D . P E 1
H3A_3 H 0.5841 0.4234 0.8879 0.156 Uiso 0.5 1 calc R U P E 1
H3B_3 H 0.6752 0.4011 0.9379 0.156 Uiso 0.5 1 calc R U P E 1
C4_3 C 0.557(2) 0.5201(14) 0.9279(12) 0.135(9) Uiso 0.5 1 d D . P E 1
H4A_3 H 0.5622 0.5275 0.9656 0.163 Uiso 0.5 1 calc R U P E 1
H4B_3 H 0.6138 0.5429 0.9076 0.163 Uiso 0.5 1 calc R U P E 1
O2_3 O 0.4423(17) 0.5682(12) 0.9072(9) 0.092(4) Uiso 0.5 1 d D . P E 1
C5_3 C 0.420(2) 0.6592(15) 0.9028(15) 0.197(14) Uiso 0.5 1 d D . P E 1
H5A_3 H 0.4826 0.6742 0.8823 0.236 Uiso 0.5 1 calc R U P E 1
H5B_3 H 0.4191 0.6749 0.9388 0.236 Uiso 0.5 1 calc R U P E 1
C6_3 C 0.300(2) 0.7074(18) 0.8744(10) 0.140(9) Uiso 0.5 1 d D . P E 1
H6A_3 H 0.2831 0.7705 0.8705 0.168 Uiso 0.5 1 calc R U P E 1
H6B_3 H 0.3018 0.6920 0.8382 0.168 Uiso 0.5 1 calc R U P E 1
C7_3 C 0.333(2) 0.2592(16) 0.9272(8) 0.124(8) Uiso 0.5 1 d D . P E 1
H7A_3 H 0.4013 0.2523 0.9036 0.149 Uiso 0.5 1 calc R U P E 1
H7B_3 H 0.3309 0.2007 0.9403 0.149 Uiso 0.5 1 calc R U P E 1
C8_3 C 0.221(3) 0.3111(18) 0.8948(12) 0.162(11) Uiso 0.5 1 d D . P E 1
H8A_3 H 0.2043 0.2761 0.8701 0.195 Uiso 0.5 1 calc R U P E 1
H8B_3 H 0.1531 0.3279 0.9186 0.195 Uiso 0.5 1 calc R U P E 1
O3_3 O 0.2349(17) 0.3863(13) 0.8650(7) 0.127(5) Uiso 0.5 1 d D . P E 1
C9_3 C 0.132(2) 0.4386(14) 0.8293(10) 0.108(7) Uiso 0.5 1 d D . P E 1
H9A_3 H 0.1295 0.4115 0.7976 0.130 Uiso 0.5 1 calc R U P E 1
H9B_3 H 0.0563 0.4481 0.8481 0.130 Uiso 0.5 1 calc R U P E 1
C10_3 C 0.154(3) 0.5186(13) 0.8144(9) 0.091(7) Uiso 0.5 1 d D . P E 1
H10A_3 H 0.2407 0.5010 0.8079 0.109 Uiso 0.5 1 calc R U P E 1
H10B_3 H 0.1130 0.5449 0.7790 0.109 Uiso 0.5 1 calc R U P E 1
O4_3 O 0.1298(16) 0.5849(11) 0.8425(7) 0.104(5) Uiso 0.5 1 d D . P E 1
C11_3 C 0.141(2) 0.6648(14) 0.8234(9) 0.097(7) Uiso 0.5 1 d D . P E 1
H11A_3 H 0.0889 0.6944 0.7909 0.116 Uiso 0.5 1 calc R U P E 1
H11B_3 H 0.2242 0.6578 0.8150 0.116 Uiso 0.5 1 calc R U P E 1
C12_3 C 0.100(2) 0.7141(18) 0.8694(10) 0.155(11) Uiso 0.5 1 d D . P E 1
H12A_3 H 0.0721 0.7773 0.8567 0.186 Uiso 0.5 1 calc R U P E 1
H12B_3 H 0.0350 0.6993 0.8881 0.186 Uiso 0.5 1 calc R U P E 1
C13_3 C 0.275(2) 0.2853(15) 1.0169(9) 0.127(8) Uiso 0.5 1 d D . P E 1
H13A_3 H 0.3087 0.2251 1.0363 0.152 Uiso 0.5 1 calc R U P E 1
H13B_3 H 0.1969 0.2934 1.0007 0.152 Uiso 0.5 1 calc R U P E 1
C14_3 C 0.257(2) 0.3476(12) 1.0570(8) 0.106(7) Uiso 0.5 1 d D . P E 1
H14A_3 H 0.2065 0.3335 1.0859 0.127 Uiso 0.5 1 calc R U P E 1
H14B_3 H 0.3347 0.3399 1.0733 0.127 Uiso 0.5 1 calc R U P E 1
O5_3 O 0.2001(14) 0.4364(10) 1.0320(6) 0.088(4) Uiso 0.5 1 d D . P E 1
C15_3 C 0.158(2) 0.4891(12) 1.0681(8) 0.100(6) Uiso 0.5 1 d D . P E 1
H15A_3 H 0.2267 0.4847 1.0909 0.120 Uiso 0.5 1 calc R U P E 1
H15B_3 H 0.1053 0.4662 1.0914 0.120 Uiso 0.5 1 calc R U P E 1
C16_3 C 0.0929(19) 0.5804(12) 1.0494(8) 0.085(6) Uiso 0.5 1 d D . P E 1
H16A_3 H 0.0129 0.5886 1.0350 0.102 Uiso 0.5 1 calc R U P E 1
H16B_3 H 0.0826 0.6131 1.0796 0.102 Uiso 0.5 1 calc R U P E 1
O6_3 O 0.1586(18) 0.6116(13) 1.0084(8) 0.145(6) Uiso 0.5 1 d D . P E 1
C17_3 C 0.0900(19) 0.6974(13) 0.9869(8) 0.091(6) Uiso 0.5 1 d D . P E 1
H17A_3 H 0.0604 0.7323 1.0157 0.109 Uiso 0.5 1 calc R U P E 1
H17B_3 H 0.0209 0.6995 0.9653 0.109 Uiso 0.5 1 calc R U P E 1
C18_3 C 0.174(3) 0.7310(18) 0.9517(9) 0.175(11) Uiso 0.5 1 d D . P E 1
H18A_3 H 0.1353 0.7939 0.9392 0.210 Uiso 0.5 1 calc R U P E 1
H18B_3 H 0.2474 0.7219 0.9731 0.210 Uiso 0.5 1 calc R U P E 1
K_4 K 0.2708(9) 0.4412(5) 0.9285(4) 0.102(3) Uani 0.5 1 d . . P F 2
N1_4 N 0.3127(15) 0.2436(13) 0.9735(7) 0.091(5) Uiso 0.5 1 d D . P G 2
N2_4 N 0.2099(17) 0.6268(13) 0.8833(7) 0.102(7) Uiso 0.5 1 d D . P G 2
C1_4 C 0.4379(17) 0.2062(16) 0.9919(9) 0.121(7) Uiso 0.5 1 d D . P G 2
H1A_4 H 0.4622 0.1424 0.9980 0.145 Uiso 0.5 1 calc R U P G 2
H1B_4 H 0.4448 0.2237 1.0269 0.145 Uiso 0.5 1 calc R U P G 2
C2_4 C 0.524(2) 0.2315(14) 0.9547(11) 0.125(9) Uiso 0.5 1 d D . P G 2
H2A_4 H 0.6069 0.1946 0.9664 0.150 Uiso 0.5 1 calc R U P G 2
H2B_4 H 0.5097 0.2233 0.9179 0.150 Uiso 0.5 1 calc R U P G 2
O1_4 O 0.5063(17) 0.3227(12) 0.9552(8) 0.110(5) Uiso 0.5 1 d D . P G 2
C3_4 C 0.588(2) 0.3533(14) 0.9255(11) 0.130(9) Uiso 0.5 1 d D . P G 2
H3A_4 H 0.5828 0.3461 0.8877 0.156 Uiso 0.5 1 calc R U P G 2
H3B_4 H 0.6701 0.3178 0.9397 0.156 Uiso 0.5 1 calc R U P G 2
C4_4 C 0.567(2) 0.4438(14) 0.9277(16) 0.135(9) Uiso 0.5 1 d D . P G 2
H4A_4 H 0.5667 0.4524 0.9654 0.163 Uiso 0.5 1 calc R U P G 2
H4B_4 H 0.6309 0.4607 0.9097 0.163 Uiso 0.5 1 calc R U P G 2
O2_4 O 0.4558(14) 0.4957(11) 0.9021(6) 0.092(4) Uiso 0.5 1 d D . P G 2
C5_4 C 0.425(3) 0.5853(16) 0.902(2) 0.197(14) Uiso 0.5 1 d D . P G 2
H5A_4 H 0.4939 0.6030 0.8912 0.236 Uiso 0.5 1 calc R U P G 2
H5B_4 H 0.4054 0.5979 0.9389 0.236 Uiso 0.5 1 calc R U P G 2
C6_4 C 0.3212(19) 0.6347(18) 0.8649(10) 0.140(9) Uiso 0.5 1 d D . P G 2
H6A_4 H 0.3119 0.6967 0.8592 0.168 Uiso 0.5 1 calc R U P G 2
H6B_4 H 0.3377 0.6144 0.8300 0.168 Uiso 0.5 1 calc R U P G 2
C7_4 C 0.294(2) 0.2013(15) 0.9290(8) 0.124(8) Uiso 0.5 1 d D . P G 2
H7A_4 H 0.3652 0.1909 0.9066 0.149 Uiso 0.5 1 calc R U P G 2
H7B_4 H 0.2912 0.1440 0.9445 0.149 Uiso 0.5 1 calc R U P G 2
C8_4 C 0.188(2) 0.2485(18) 0.8941(11) 0.162(11) Uiso 0.5 1 d D . P G 2
H8A_4 H 0.1788 0.2130 0.8679 0.195 Uiso 0.5 1 calc R U P G 2
H8B_4 H 0.1152 0.2639 0.9154 0.195 Uiso 0.5 1 calc R U P G 2
O3_4 O 0.2062(19) 0.3259(14) 0.8671(8) 0.127(5) Uiso 0.5 1 d D . P G 2
C9_4 C 0.113(2) 0.3721(14) 0.8284(9) 0.108(7) Uiso 0.5 1 d D . P G 2
H9A_4 H 0.0354 0.3842 0.8456 0.130 Uiso 0.5 1 calc R U P G 2
H9B_4 H 0.1154 0.3364 0.8005 0.130 Uiso 0.5 1 calc R U P G 2
C10_4 C 0.125(3) 0.4529(13) 0.8038(8) 0.091(7) Uiso 0.5 1 d D . P G 2
H10A_4 H 0.1974 0.4381 0.7823 0.109 Uiso 0.5 1 calc R U P G 2
H10B_4 H 0.0563 0.4835 0.7784 0.109 Uiso 0.5 1 calc R U P G 2
O4_4 O 0.1331(19) 0.5119(12) 0.8351(7) 0.104(5) Uiso 0.5 1 d D . P G 2
C11_4 C 0.127(2) 0.5936(13) 0.8051(8) 0.097(7) Uiso 0.5 1 d D . P G 2
H11A_4 H 0.0566 0.6164 0.7802 0.116 Uiso 0.5 1 calc R U P G 2
H11B_4 H 0.1991 0.5853 0.7836 0.116 Uiso 0.5 1 calc R U P G 2
C12_4 C 0.120(3) 0.6572(16) 0.8404(11) 0.155(11) Uiso 0.5 1 d D . P G 2
H12A_4 H 0.1259 0.7098 0.8184 0.186 Uiso 0.5 1 calc R U P G 2
H12B_4 H 0.0401 0.6739 0.8563 0.186 Uiso 0.5 1 calc R U P G 2
C13_4 C 0.227(2) 0.2435(15) 1.0142(9) 0.127(8) Uiso 0.5 1 d D . P G 2
H13A_4 H 0.2464 0.1835 1.0333 0.152 Uiso 0.5 1 calc R U P G 2
H13B_4 H 0.1470 0.2620 0.9967 0.152 Uiso 0.5 1 calc R U P G 2
C14_4 C 0.223(2) 0.3026(12) 1.0552(8) 0.106(7) Uiso 0.5 1 d D . P G 2
H14A_4 H 0.1784 0.2888 1.0865 0.127 Uiso 0.5 1 calc R U P G 2
H14B_4 H 0.3049 0.2931 1.0677 0.127 Uiso 0.5 1 calc R U P G 2
O5_4 O 0.1653(14) 0.3912(10) 1.0307(6) 0.088(4) Uiso 0.5 1 d D . P G 2
C15_4 C 0.138(2) 0.4471(12) 1.0652(8) 0.100(6) Uiso 0.5 1 d D . P G 2
H15A_4 H 0.2117 0.4445 1.0829 0.120 Uiso 0.5 1 calc R U P G 2
H15B_4 H 0.0879 0.4297 1.0932 0.120 Uiso 0.5 1 calc R U P G 2
C16_4 C 0.0731(19) 0.5361(12) 1.0395(8) 0.085(6) Uiso 0.5 1 d D . P G 2
H16A_4 H -0.0042 0.5404 1.0239 0.102 Uiso 0.5 1 calc R U P G 2
H16B_4 H 0.0567 0.5753 1.0664 0.102 Uiso 0.5 1 calc R U P G 2
O6_4 O 0.1440(18) 0.5618(13) 0.9978(8) 0.145(6) Uiso 0.5 1 d D . P G 2
C17_4 C 0.0826(19) 0.6410(14) 0.9672(8) 0.091(6) Uiso 0.5 1 d D . P G 2
H17A_4 H 0.0472 0.6843 0.9910 0.109 Uiso 0.5 1 calc R U P G 2
H17B_4 H 0.0169 0.6365 0.9463 0.109 Uiso 0.5 1 calc R U P G 2
C18_4 C 0.164(3) 0.6699(19) 0.9300(9) 0.175(11) Uiso 0.5 1 d D . P G 2
H18A_4 H 0.1226 0.7321 0.9161 0.210 Uiso 0.5 1 calc R U P G 2
H18B_4 H 0.2345 0.6654 0.9517 0.210 Uiso 0.5 1 calc R U P G 2

loop_
_atom_site_aniso_label
_atom_site_aniso_U_11
_atom_site_aniso_U_22
_atom_site_aniso_U_33
_atom_site_aniso_U_23
_atom_site_aniso_U_13
_atom_site_aniso_U_12
V_6 0.0457(13) 0.0492(12) 0.0537(12) -0.0087(9) -0.0014(9) -0.0142(11)
Ge1_6 0.0801(12) 0.0522(12) 0.0637(10) -0.0143(9) -0.0057(8) -0.0046(10)
Ge2_6 0.0631(14) 0.0485(8) 0.0706(13) -0.0036(7) -0.0061(10) -0.0108(9)
Ge3_6 0.0556(17) 0.0543(9) 0.0630(8) -0.0004(7) -0.0078(10) -0.0140(9)
Ge4_6 0.0443(9) 0.0513(13) 0.0605(10) -0.0075(9) -0.0042(7) -0.0090(8)
Ge5_6 0.0438(9) 0.0505(11) 0.0630(10) -0.0113(8) 0.0028(8) 0.0078(8)
Ge6_6 0.0695(13) 0.0812(13) 0.0631(10) -0.0021(8) -0.0102(9) -0.0233(11)
Ge7_6 0.0671(11) 0.0654(15) 0.0865(11) -0.0080(11) -0.0101(8) -0.0181(10)
Ge8_6 0.0427(10) 0.0655(13) 0.0839(11) -0.0157(10) 0.0026(8) -0.0026(8)
Ge9_6 0.0503(10) 0.0579(9) 0.0574(9) -0.0117(7) 0.0011(8) 0.0121(8)
Ge10_6 0.0695(10) 0.0584(10) 0.0430(8) -0.0026(7) 0.0011(7) -0.0093(8)
Ge11_6 0.0640(13) 0.0621(13) 0.0559(8) -0.0024(7) 0.0094(8) -0.0161(11)
Ge12_6 0.0538(13) 0.0575(8) 0.0567(10) -0.0152(7) 0.0091(8) -0.0137(8)
As1_6 0.0801(12) 0.0522(12) 0.0637(10) -0.0143(9) -0.0057(8) -0.0046(10)
As2_6 0.0631(14) 0.0485(8) 0.0706(13) -0.0036(7) -0.0061(10) -0.0108(9)
As3_6 0.0556(17) 0.0543(9) 0.0630(8) -0.0004(7) -0.0078(10) -0.0140(9)
As4_6 0.0443(9) 0.0513(13) 0.0605(10) -0.0075(9) -0.0042(7) -0.0090(8)
As5_6 0.0438(9) 0.0505(11) 0.0630(10) -0.0113(8) 0.0028(8) 0.0078(8)
As6_6 0.0695(13) 0.0812(13) 0.0631(10) -0.0021(8) -0.0102(9) -0.0233(11)
As7_6 0.0671(11) 0.0654(15) 0.0865(11) -0.0080(11) -0.0101(8) -0.0181(10)
As8_6 0.0427(10) 0.0655(13) 0.0839(11) -0.0157(10) 0.0026(8) -0.0026(8)
As9_6 0.0503(10) 0.0579(9) 0.0574(9) -0.0117(7) 0.0011(8) 0.0121(8)
As10_6 0.0695(10) 0.0584(10) 0.0430(8) -0.0026(7) 0.0011(7) -0.0093(8)
As11_6 0.0640(13) 0.0621(13) 0.0559(8) -0.0024(7) 0.0094(8) -0.0161(11)
As12_6 0.0538(13) 0.0575(8) 0.0567(10) -0.0152(7) 0.0091(8) -0.0137(8)
V_7 0.0457(13) 0.0492(12) 0.0537(12) -0.0087(9) -0.0014(9) -0.0142(11)
Ge1_7 0.0695(13) 0.0812(13) 0.0631(10) -0.0021(8) -0.0102(9) -0.0233(11)
Ge2_7 0.0801(12) 0.0522(12) 0.0637(10) -0.0143(9) -0.0057(8) -0.0046(10)
Ge3_7 0.0438(9) 0.0505(11) 0.0630(10) -0.0113(8) 0.0028(8) 0.0078(8)
Ge4_7 0.0503(10) 0.0579(9) 0.0574(9) -0.0117(7) 0.0011(8) 0.0121(8)
Ge5_7 0.061(8) 0.021(5) 0.007(5) 0.000(4) 0.011(4) 0.004(5)
Ge6_7 0.0671(11) 0.0654(15) 0.0865(11) -0.0080(11) -0.0101(8) -0.0181(10)
Ge7_7 0.0631(14) 0.0485(8) 0.0706(13) -0.0036(7) -0.0061(10) -0.0108(9)
Ge8_7 0.0556(17) 0.0543(9) 0.0630(8) -0.0004(7) -0.0078(10) -0.0140(9)
Ge9_7 0.0640(13) 0.0621(13) 0.0559(8) -0.0024(7) 0.0094(8) -0.0161(11)
Ge10_7 0.0427(10) 0.0655(13) 0.0839(11) -0.0157(10) 0.0026(8) -0.0026(8)
Ge11_7 0.0443(9) 0.0513(13) 0.0605(10) -0.0075(9) -0.0042(7) -0.0090(8)
Ge12_7 0.0538(13) 0.0575(8) 0.0567(10) -0.0152(7) 0.0091(8) -0.0137(8)
As1_7 0.0695(13) 0.0812(13) 0.0631(10) -0.0021(8) -0.0102(9) -0.0233(11)
As2_7 0.0801(12) 0.0522(12) 0.0637(10) -0.0143(9) -0.0057(8) -0.0046(10)
As3_7 0.0438(9) 0.0505(11) 0.0630(10) -0.0113(8) 0.0028(8) 0.0078(8)
As4_7 0.0503(10) 0.0579(9) 0.0574(9) -0.0117(7) 0.0011(8) 0.0121(8)
As5_7 0.061(8) 0.021(5) 0.007(5) 0.000(4) 0.011(4) 0.004(5)
As6_7 0.0671(11) 0.0654(15) 0.0865(11) -0.0080(11) -0.0101(8) -0.0181(10)
As7_7 0.0631(14) 0.0485(8) 0.0706(13) -0.0036(7) -0.0061(10) -0.0108(9)
As8_7 0.0556(17) 0.0543(9) 0.0630(8) -0.0004(7) -0.0078(10) -0.0140(9)
As9_7 0.0640(13) 0.0621(13) 0.0559(8) -0.0024(7) 0.0094(8) -0.0161(11)
As10_7 0.0427(10) 0.0655(13) 0.0839(11) -0.0157(10) 0.0026(8) -0.0026(8)
As11_7 0.0443(9) 0.0513(13) 0.0605(10) -0.0075(9) -0.0042(7) -0.0090(8)
As12_7 0.0538(13) 0.0575(8) 0.0567(10) -0.0152(7) 0.0091(8) -0.0137(8)
V_8 0.0457(13) 0.0492(12) 0.0537(12) -0.0087(9) -0.0014(9) -0.0142(11)
Ge1_8 0.0538(13) 0.0575(8) 0.0567(10) -0.0152(7) 0.0091(8) -0.0137(8)
Ge2_8 0.0640(13) 0.0621(13) 0.0559(8) -0.0024(7) 0.0094(8) -0.0161(11)
Ge3_8 0.0427(10) 0.0655(13) 0.0839(11) -0.0157(10) 0.0026(8) -0.0026(8)
Ge4_8 0.061(8) 0.021(5) 0.007(5) 0.000(4) 0.011(4) 0.004(5)
Ge5_8 0.0503(10) 0.0579(9) 0.0574(9) -0.0117(7) 0.0011(8) 0.0121(8)
Ge6_8 0.0443(9) 0.0513(13) 0.0605(10) -0.0075(9) -0.0042(7) -0.0090(8)
Ge7_8 0.0556(17) 0.0543(9) 0.0630(8) -0.0004(7) -0.0078(10) -0.0140(9)
Ge8_8 0.0631(14) 0.0485(8) 0.0706(13) -0.0036(7) -0.0061(10) -0.0108(9)
Ge9_8 0.0801(12) 0.0522(12) 0.0637(10) -0.0143(9) -0.0057(8) -0.0046(10)
Ge10_8 0.0438(9) 0.0505(11) 0.0630(10) -0.0113(8) 0.0028(8) 0.0078(8)
Ge11_8 0.0671(11) 0.0654(15) 0.0865(11) -0.0080(11) -0.0101(8) -0.0181(10)
Ge12_8 0.0695(13) 0.0812(13) 0.0631(10) -0.0021(8) -0.0102(9) -0.0233(11)
As1_8 0.0538(13) 0.0575(8) 0.0567(10) -0.0152(7) 0.0091(8) -0.0137(8)
As2_8 0.0640(13) 0.0621(13) 0.0559(8) -0.0024(7) 0.0094(8) -0.0161(11)
As3_8 0.0427(10) 0.0655(13) 0.0839(11) -0.0157(10) 0.0026(8) -0.0026(8)
As4_8 0.061(8) 0.021(5) 0.007(5) 0.000(4) 0.011(4) 0.004(5)
As5_8 0.0503(10) 0.0579(9) 0.0574(9) -0.0117(7) 0.0011(8) 0.0121(8)
As6_8 0.0443(9) 0.0513(13) 0.0605(10) -0.0075(9) -0.0042(7) -0.0090(8)
As7_8 0.0556(17) 0.0543(9) 0.0630(8) -0.0004(7) -0.0078(10) -0.0140(9)
As8_8 0.0631(14) 0.0485(8) 0.0706(13) -0.0036(7) -0.0061(10) -0.0108(9)
As9_8 0.0801(12) 0.0522(12) 0.0637(10) -0.0143(9) -0.0057(8) -0.0046(10)
As10_8 0.0438(9) 0.0505(11) 0.0630(10) -0.0113(8) 0.0028(8) 0.0078(8)
As11_8 0.0671(11) 0.0654(15) 0.0865(11) -0.0080(11) -0.0101(8) -0.0181(10)
As12_8 0.0695(13) 0.0812(13) 0.0631(10) -0.0021(8) -0.0102(9) -0.0233(11)
K_1 0.0381(13) 0.0452(14) 0.0459(13) -0.0031(10) 0.0047(10) -0.0084(11)
N1_1 0.024(5) 0.049(5) 0.055(5) -0.011(4) -0.007(4) 0.001(4)
N2_1 0.048(6) 0.054(6) 0.055(5) -0.016(5) 0.004(5) -0.004(5)
C1_1 0.027(6) 0.044(6) 0.073(7) -0.016(6) 0.006(5) -0.012(5)
C2_1 0.049(7) 0.044(7) 0.065(7) -0.023(6) -0.011(5) -0.004(5)
O1_1 0.048(5) 0.046(5) 0.072(5) -0.004(4) -0.008(4) -0.007(4)
C3_1 0.053(8) 0.074(9) 0.083(9) -0.015(7) 0.003(6) 0.001(7)
C4_1 0.038(7) 0.068(9) 0.087(9) -0.015(7) -0.005(6) -0.008(6)
O2_1 0.057(5) 0.063(5) 0.051(5) -0.008(4) -0.006(3) -0.007(4)
C5_1 0.034(7) 0.085(9) 0.052(7) -0.001(7) 0.005(5) -0.010(6)
C6_1 0.059(8) 0.051(8) 0.055(7) 0.006(6) -0.003(6) 0.001(6)
C7_1 0.044(7) 0.048(7) 0.061(7) -0.010(5) 0.016(5) -0.023(5)
C8_1 0.031(6) 0.040(6) 0.061(7) -0.008(5) 0.001(5) -0.015(5)
O3_1 0.043(4) 0.051(4) 0.048(4) 0.000(3) -0.001(3) -0.008(3)
C9_1 0.036(6) 0.079(9) 0.051(7) -0.019(6) 0.001(5) -0.017(6)
C10_1 0.029(6) 0.059(8) 0.086(8) 0.000(6) 0.003(5) -0.020(5)
O4_1 0.042(4) 0.049(5) 0.068(5) -0.001(4) 0.008(3) -0.018(4)
C11_1 0.058(8) 0.058(8) 0.060(7) -0.006(6) 0.014(6) -0.030(6)
C12_1 0.035(7) 0.090(9) 0.056(7) 0.002(6) -0.005(6) -0.016(6)
C13_1 0.057(8) 0.057(7) 0.058(7) 0.012(6) 0.003(6) 0.002(6)
C14_1 0.035(6) 0.063(8) 0.058(7) -0.006(6) 0.006(5) -0.015(5)
O5_1 0.040(4) 0.034(4) 0.050(4) -0.006(3) 0.005(3) -0.011(3)
C15_1 0.041(7) 0.065(8) 0.059(7) -0.013(6) 0.004(5) -0.016(6)
C16_1 0.051(7) 0.031(6) 0.061(7) -0.016(5) 0.012(5) 0.001(5)
O6_1 0.047(4) 0.033(4) 0.051(4) 0.002(3) 0.012(3) -0.001(3)
C17_1 0.053(7) 0.035(6) 0.057(7) 0.007(5) 0.011(5) -0.019(5)
C18_1 0.056(7) 0.056(8) 0.065(7) 0.025(6) -0.005(6) -0.018(6)
K_2 0.0418(14) 0.0457(14) 0.0637(15) -0.0041(11) 0.0021(11) -0.0084(11)
N1_2 0.038(5) 0.035(5) 0.064(5) -0.012(4) 0.008(4) -0.014(4)
N2_2 0.065(7) 0.055(7) 0.083(7) -0.005(5) 0.012(6) -0.001(5)
C1_2 0.025(6) 0.077(8) 0.082(8) -0.018(6) 0.026(6) -0.011(6)
C2_2 0.058(8) 0.060(8) 0.085(8) -0.029(7) 0.028(6) -0.022(6)
O1_2 0.030(4) 0.055(5) 0.087(5) -0.010(4) 0.009(3) -0.013(3)
C3_2 0.034(7) 0.050(8) 0.110(9) -0.037(7) 0.029(6) -0.028(6)
C4_2 0.051(8) 0.065(9) 0.115(11) -0.031(8) 0.005(7) -0.023(7)
O2_2 0.054(5) 0.049(5) 0.099(6) 0.025(4) -0.017(4) -0.014(4)
C5_2 0.100(13) 0.119(14) 0.123(13) 0.005(11) -0.019(10) 0.022(10)
C6_2 0.050(9) 0.112(11) 0.084(9) 0.021(8) -0.011(7) -0.006(7)
C7_2 0.038(6) 0.048(7) 0.072(7) -0.003(6) 0.018(5) -0.020(5)
C8_2 0.038(6) 0.061(8) 0.069(7) -0.028(6) -0.008(5) -0.005(5)
O3_2 0.039(4) 0.047(4) 0.062(4) -0.011(4) 0.011(3) -0.005(3)
C9_2 0.047(7) 0.069(8) 0.063(7) -0.015(6) 0.003(6) -0.027(6)
C10_2 0.062(8) 0.091(10) 0.051(7) -0.020(7) 0.008(6) -0.034(7)
O4_2 0.086(6) 0.050(5) 0.062(5) -0.005(4) 0.006(4) -0.009(4)
C11_2 0.207(17) 0.054(9) 0.061(9) 0.011(7) 0.025(9) -0.024(10)
C12_2 0.116(13) 0.069(11) 0.120(12) 0.030(9) -0.007(10) -0.001(9)
C13_2 0.051(7) 0.045(7) 0.063(7) 0.004(5) -0.001(5) -0.017(5)
C14_2 0.056(8) 0.060(8) 0.086(9) -0.009(7) 0.002(6) -0.028(6)
O5_2 0.050(4) 0.035(4) 0.070(5) -0.021(4) 0.013(3) -0.020(3)
C15_2 0.043(7) 0.053(8) 0.103(10) -0.030(7) 0.013(6) -0.027(6)
C16_2 0.097(11) 0.062(9) 0.100(10) -0.022(8) 0.059(9) -0.018(8)
O6_2 0.113(7) 0.038(5) 0.058(5) -0.005(4) 0.015(4) -0.019(5)
C17_2 0.198(17) 0.040(8) 0.077(9) -0.014(7) 0.038(10) -0.054(9)
C18_2 0.069(9) 0.063(10) 0.121(12) 0.017(8) -0.037(8) 0.003(7)
K_3 0.078(2) 0.141(8) 0.042(3) -0.004(5) 0.0137(19) 0.010(6)
K_4 0.078(2) 0.141(8) 0.042(3) -0.004(5) 0.0137(19) 0.010(6)

loop_
_atom_type_symbol
_atom_type_description
_atom_type_scat_dispersion_real
_atom_type_scat_dispersion_imag
_atom_type_scat_source
C C 0.0033 0.0016 'International Tables Vol C Tables 4.2.6.8 and 6.1.1.4'
H H 0.0000 0.0000 'International Tables Vol C Tables 4.2.6.8 and 6.1.1.4'
N N 0.0061 0.0033 'International Tables Vol C Tables 4.2.6.8 and 6.1.1.4'
O O 0.0106 0.0060 'International Tables Vol C Tables 4.2.6.8 and 6.1.1.4'
K K 0.2009 0.2494 'International Tables Vol C Tables 4.2.6.8 and 6.1.1.4'
V V 0.3005 0.5294 'International Tables Vol C Tables 4.2.6.8 and 6.1.1.4'
Ge Ge 0.1547 1.8001 'International Tables Vol C Tables 4.2.6.8 and 6.1.1.4'
As As 0.0499 2.0058 'International Tables Vol C Tables 4.2.6.8 and 6.1.1.4'

loop_
_geom_angle_atom_site_label_1
_geom_angle_atom_site_label_2
_geom_angle_atom_site_label_3
_geom_angle
Ge2_6 V_6 Ge5_6 99.84(11)
Ge2_6 V_6 Ge8_6 97.94(10)
Ge5_6 V_6 Ge8_6 158.54(13)
Ge2_6 V_6 Ge4_6 98.87(12)
Ge5_6 V_6 Ge4_6 55.66(8)
Ge8_6 V_6 Ge4_6 132.69(11)
Ge2_6 V_6 Ge9_6 156.30(12)
Ge5_6 V_6 Ge9_6 100.65(10)
Ge8_6 V_6 Ge9_6 59.73(8)
Ge4_6 V_6 Ge9_6 102.46(10)
Ge2_6 V_6 Ge10_6 130.51(10)
Ge5_6 V_6 Ge10_6 57.78(7)
Ge8_6 V_6 Ge10_6 101.25(11)
Ge4_6 V_6 Ge10_6 100.56(10)
Ge9_6 V_6 Ge10_6 54.94(7)
Ge2_6 V_6 Ge3_6 54.93(9)
Ge5_6 V_6 Ge3_6 100.14(10)
Ge8_6 V_6 Ge3_6 99.88(10)
Ge4_6 V_6 Ge3_6 57.37(8)
Ge9_6 V_6 Ge3_6 131.67(10)
Ge10_6 V_6 Ge3_6 156.75(11)
Ge2_6 V_6 Ge7_6 56.15(8)
Ge5_6 V_6 Ge7_6 128.74(11)
Ge8_6 V_6 Ge7_6 54.86(8)
Ge4_6 V_6 Ge7_6 154.23(14)
Ge9_6 V_6 Ge7_6 101.23(11)
Ge10_6 V_6 Ge7_6 101.27(11)
Ge3_6 V_6 Ge7_6 98.77(11)
Ge2_6 V_6 Ge6_6 82.88(10)
Ge5_6 V_6 Ge6_6 81.68(9)
Ge8_6 V_6 Ge6_6 88.71(9)
Ge4_6 V_6 Ge6_6 137.11(11)
Ge9_6 V_6 Ge6_6 88.42(10)
Ge10_6 V_6 Ge6_6 52.72(9)
Ge3_6 V_6 Ge6_6 137.62(12)
Ge7_6 V_6 Ge6_6 53.36(8)
Ge2_6 V_6 Ge12_6 135.82(12)
Ge5_6 V_6 Ge12_6 92.43(10)
Ge8_6 V_6 Ge12_6 83.05(9)
Ge4_6 V_6 Ge12_6 54.80(7)
Ge9_6 V_6 Ge12_6 54.78(8)
Ge10_6 V_6 Ge12_6 91.76(10)
Ge3_6 V_6 Ge12_6 81.24(9)
Ge7_6 V_6 Ge12_6 137.48(12)
Ge6_6 V_6 Ge12_6 141.14(14)
Ge2_6 V_6 Ge11_6 91.97(10)
Ge5_6 V_6 Ge11_6 136.44(11)
Ge8_6 V_6 Ge11_6 54.27(7)
Ge4_6 V_6 Ge11_6 81.22(9)
Ge9_6 V_6 Ge11_6 81.28(9)
Ge10_6 V_6 Ge11_6 135.74(12)
Ge3_6 V_6 Ge11_6 54.21(7)
Ge7_6 V_6 Ge11_6 92.50(10)
Ge6_6 V_6 Ge11_6 141.67(12)
Ge12_6 V_6 Ge11_6 52.97(7)
Ge2_6 V_6 Ge1_6 55.03(8)
Ge5_6 V_6 Ge1_6 53.41(7)
Ge8_6 V_6 Ge1_6 132.43(10)
Ge4_6 V_6 Ge1_6 92.79(10)
Ge9_6 V_6 Ge1_6 133.11(11)
Ge10_6 V_6 Ge1_6 78.91(8)
Ge3_6 V_6 Ge1_6 93.87(10)
Ge7_6 V_6 Ge1_6 78.19(9)
Ge6_6 V_6 Ge1_6 53.20(7)
Ge12_6 V_6 Ge1_6 144.31(11)
Ge11_6 V_6 Ge1_6 145.34(13)
Ge5_6 Ge1_6 Ge6_6 90.34(9)
Ge5_6 Ge1_6 Ge2_6 106.92(9)
Ge6_6 Ge1_6 Ge2_6 90.10(10)
Ge5_6 Ge1_6 V_6 58.78(7)
Ge6_6 Ge1_6 V_6 61.97(8)
Ge2_6 Ge1_6 V_6 58.05(8)
Ge3_6 Ge2_6 Ge7_6 112.57(10)
Ge3_6 Ge2_6 Ge1_6 108.99(12)
Ge7_6 Ge2_6 Ge1_6 88.32(11)
Ge3_6 Ge2_6 V_6 64.79(8)
Ge7_6 Ge2_6 V_6 64.45(9)
Ge1_6 Ge2_6 V_6 66.91(9)
Ge2_6 Ge3_6 Ge11_6 102.86(9)
Ge2_6 Ge3_6 Ge4_6 105.14(11)
Ge11_6 Ge3_6 Ge4_6 88.39(10)
Ge2_6 Ge3_6 V_6 60.28(8)
Ge11_6 Ge3_6 V_6 64.39(8)
Ge4_6 Ge3_6 V_6 60.23(8)
Ge5_6 Ge4_6 Ge12_6 103.10(9)
Ge5_6 Ge4_6 Ge3_6 108.20(10)
Ge12_6 Ge4_6 Ge3_6 89.30(10)
Ge5_6 Ge4_6 V_6 61.14(7)
Ge12_6 Ge4_6 V_6 64.85(8)
Ge3_6 Ge4_6 V_6 62.40(8)
Ge1_6 Ge5_6 Ge4_6 108.04(9)
Ge1_6 Ge5_6 Ge10_6 88.84(7)
Ge4_6 Ge5_6 Ge10_6 110.16(8)
Ge1_6 Ge5_6 V_6 67.81(8)
Ge4_6 Ge5_6 V_6 63.20(8)
Ge10_6 Ge5_6 V_6 62.86(8)
Ge10_6 Ge6_6 Ge7_6 118.46(10)
Ge10_6 Ge6_6 Ge1_6 91.02(10)
Ge7_6 Ge6_6 Ge1_6 89.84(11)
Ge10_6 Ge6_6 V_6 62.44(8)
Ge7_6 Ge6_6 V_6 62.82(8)
Ge1_6 Ge6_6 V_6 64.83(8)
Ge6_6 Ge7_6 Ge8_6 99.57(10)
Ge6_6 Ge7_6 Ge2_6 90.97(11)
Ge8_6 Ge7_6 Ge2_6 104.90(10)
Ge6_6 Ge7_6 V_6 63.81(9)
Ge8_6 Ge7_6 V_6 60.65(8)
Ge2_6 Ge7_6 V_6 59.40(9)
Ge7_6 Ge8_6 Ge11_6 107.23(10)
Ge7_6 Ge8_6 V_6 64.50(8)
Ge11_6 Ge8_6 V_6 65.96(8)
Ge7_6 Ge8_6 Ge9_6 109.18(9)
Ge11_6 Ge8_6 Ge9_6 87.83(9)
V_6 Ge8_6 Ge9_6 60.60(8)
Ge10_6 Ge9_6 Ge12_6 104.24(9)
Ge10_6 Ge9_6 Ge8_6 107.54(8)
Ge12_6 Ge9_6 Ge8_6 88.44(9)
Ge10_6 Ge9_6 V_6 63.27(7)
Ge12_6 Ge9_6 V_6 64.79(8)
Ge8_6 Ge9_6 V_6 59.67(7)
Ge6_6 Ge10_6 Ge9_6 101.05(9)
Ge6_6 Ge10_6 Ge5_6 89.41(8)
Ge9_6 Ge10_6 Ge5_6 107.27(7)
Ge6_6 Ge10_6 V_6 64.85(8)
Ge9_6 Ge10_6 V_6 61.80(7)
Ge5_6 Ge10_6 V_6 59.36(7)
Ge8_6 Ge11_6 Ge12_6 92.67(11)
Ge8_6 Ge11_6 Ge3_6 110.48(10)
Ge12_6 Ge11_6 Ge3_6 91.45(10)
Ge8_6 Ge11_6 V_6 59.76(8)
Ge12_6 Ge11_6 V_6 63.13(8)
Ge3_6 Ge11_6 V_6 61.40(8)
Ge11_6 Ge12_6 Ge4_6 90.86(10)
Ge11_6 Ge12_6 Ge9_6 90.99(11)
Ge4_6 Ge12_6 Ge9_6 112.12(9)
Ge11_6 Ge12_6 V_6 63.90(8)
Ge4_6 Ge12_6 V_6 60.35(8)
Ge9_6 Ge12_6 V_6 60.43(8)
Ge4_7 V_7 Ge2_7 95.2(5)
Ge4_7 V_7 Ge8_7 132.2(6)
Ge2_7 V_7 Ge8_7 94.3(6)
Ge4_7 V_7 Ge5_7 59.0(4)
Ge2_7 V_7 Ge5_7 103.9(6)
Ge8_7 V_7 Ge5_7 158.0(7)
Ge4_7 V_7 Ge10_7 109.5(6)
Ge2_7 V_7 Ge10_7 134.4(6)
Ge8_7 V_7 Ge10_7 96.2(6)
Ge5_7 V_7 Ge10_7 62.3(4)
Ge4_7 V_7 Ge9_7 105.3(6)
Ge2_7 V_7 Ge9_7 152.5(7)
Ge8_7 V_7 Ge9_7 58.4(5)
Ge5_7 V_7 Ge9_7 102.3(6)
Ge10_7 V_7 Ge9_7 54.7(4)
Ge4_7 V_7 Ge3_7 56.6(4)
Ge2_7 V_7 Ge3_7 51.4(4)
Ge8_7 V_7 Ge3_7 96.1(6)
Ge5_7 V_7 Ge3_7 104.9(5)
Ge10_7 V_7 Ge3_7 165.8(6)
Ge9_7 V_7 Ge3_7 127.9(6)
Ge4_7 V_7 Ge7_7 151.7(7)
Ge2_7 V_7 Ge7_7 56.9(5)
Ge8_7 V_7 Ge7_7 54.4(4)
Ge5_7 V_7 Ge7_7 127.4(6)
Ge10_7 V_7 Ge7_7 95.3(6)
Ge9_7 V_7 Ge7_7 99.9(6)
Ge3_7 V_7 Ge7_7 97.6(6)
Ge4_7 V_7 Ge12_7 54.6(4)
Ge2_7 V_7 Ge12_7 132.5(6)
Ge8_7 V_7 Ge12_7 85.6(6)
Ge5_7 V_7 Ge12_7 91.0(5)
Ge10_7 V_7 Ge12_7 92.6(5)
Ge9_7 V_7 Ge12_7 54.6(4)
Ge3_7 V_7 Ge12_7 81.3(5)
Ge7_7 V_7 Ge12_7 139.7(7)
Ge4_7 V_7 Ge6_7 137.0(7)
Ge2_7 V_7 Ge6_7 84.4(6)
Ge8_7 V_7 Ge6_7 90.5(6)
Ge5_7 V_7 Ge6_7 79.2(6)
Ge10_7 V_7 Ge6_7 51.3(4)
Ge9_7 V_7 Ge6_7 92.5(6)
Ge3_7 V_7 Ge6_7 135.6(6)
Ge7_7 V_7 Ge6_7 52.6(4)
Ge12_7 V_7 Ge6_7 143.1(7)
Ge4_7 V_7 Ge11_7 80.2(4)
Ge2_7 V_7 Ge11_7 88.0(5)
Ge8_7 V_7 Ge11_7 53.4(4)
Ge5_7 V_7 Ge11_7 138.1(6)
Ge10_7 V_7 Ge11_7 132.6(6)
Ge9_7 V_7 Ge11_7 77.9(5)
Ge3_7 V_7 Ge11_7 52.4(4)
Ge7_7 V_7 Ge11_7 92.9(6)
Ge12_7 V_7 Ge11_7 54.5(4)
Ge6_7 V_7 Ge11_7 142.5(7)
Ge4_7 V_7 Ge1_7 90.7(6)
Ge2_7 V_7 Ge1_7 57.4(4)
Ge8_7 V_7 Ge1_7 132.7(7)
Ge5_7 V_7 Ge1_7 53.7(4)
Ge10_7 V_7 Ge1_7 83.9(6)
Ge9_7 V_7 Ge1_7 138.4(7)
Ge3_7 V_7 Ge1_7 93.0(6)
Ge7_7 V_7 Ge1_7 78.5(6)
Ge12_7 V_7 Ge1_7 141.7(7)
Ge6_7 V_7 Ge1_7 53.2(5)
Ge11_7 V_7 Ge1_7 143.4(6)
Ge5_7 Ge1_7 Ge6_7 88.5(7)
Ge5_7 Ge1_7 Ge2_7 110.3(6)
Ge6_7 Ge1_7 Ge2_7 90.6(7)
Ge5_7 Ge1_7 V_7 60.3(4)
Ge6_7 Ge1_7 V_7 62.8(5)
Ge2_7 Ge1_7 V_7 58.2(4)
Ge3_7 Ge2_7 Ge7_7 113.8(7)
Ge3_7 Ge2_7 Ge1_7 108.0(6)
Ge7_7 Ge2_7 Ge1_7 85.1(7)
Ge3_7 Ge2_7 V_7 65.9(4)
Ge7_7 Ge2_7 V_7 63.3(5)
Ge1_7 Ge2_7 V_7 64.4(4)
Ge2_7 Ge3_7 Ge11_7 105.1(6)
Ge2_7 Ge3_7 Ge4_7 106.7(5)
Ge11_7 Ge3_7 Ge4_7 89.6(5)
Ge2_7 Ge3_7 V_7 62.7(4)
Ge11_7 Ge3_7 V_7 65.6(4)
Ge4_7 Ge3_7 V_7 60.3(4)
Ge12_7 Ge4_7 Ge3_7 90.7(5)
Ge12_7 Ge4_7 Ge5_7 99.1(5)
Ge3_7 Ge4_7 Ge5_7 111.7(5)
Ge12_7 Ge4_7 V_7 65.5(4)
Ge3_7 Ge4_7 V_7 63.1(4)
Ge5_7 Ge4_7 V_7 61.0(4)
Ge1_7 Ge5_7 Ge4_7 99.0(6)
Ge1_7 Ge5_7 V_7 66.0(4)
Ge4_7 Ge5_7 V_7 59.9(4)
Ge1_7 Ge5_7 Ge10_7 88.6(6)
Ge4_7 Ge5_7 Ge10_7 107.5(4)
V_7 Ge5_7 Ge10_7 58.9(4)
Ge1_7 Ge5_7 Ge6_7 46.0(5)
Ge4_7 Ge5_7 Ge6_7 110.9(4)
V_7 Ge5_7 Ge6_7 51.8(4)
Ge10_7 Ge5_7 Ge6_7 42.6(4)
Ge10_7 Ge6_7 Ge7_7 112.6(8)
Ge10_7 Ge6_7 Ge1_7 97.7(7)
Ge7_7 Ge6_7 Ge1_7 90.3(8)
Ge10_7 Ge6_7 V_7 62.0(4)
Ge7_7 Ge6_7 V_7 62.7(5)
Ge1_7 Ge6_7 V_7 64.0(5)
Ge6_7 Ge7_7 Ge8_7 103.9(8)
Ge6_7 Ge7_7 Ge2_7 93.4(8)
Ge8_7 Ge7_7 Ge2_7 101.3(7)
Ge6_7 Ge7_7 V_7 64.6(5)
Ge8_7 Ge7_7 V_7 61.3(4)
Ge2_7 Ge7_7 V_7 59.8(4)
Ge11_7 Ge8_7 Ge7_7 109.1(7)
Ge11_7 Ge8_7 Ge9_7 85.8(6)
Ge7_7 Ge8_7 Ge9_7 109.7(7)
Ge11_7 Ge8_7 V_7 66.1(4)
Ge7_7 Ge8_7 V_7 64.3(5)
Ge9_7 Ge8_7 V_7 61.3(4)
Ge10_7 Ge9_7 Ge12_7 104.9(7)
Ge10_7 Ge9_7 Ge8_7 103.0(6)
Ge12_7 Ge9_7 Ge8_7 92.5(6)
Ge10_7 Ge9_7 V_7 62.4(4)
Ge12_7 Ge9_7 V_7 64.6(4)
Ge8_7 Ge9_7 V_7 60.3(4)
Ge10_7 Ge9_7 Ge11_7 114.8(5)
Ge12_7 Ge9_7 Ge11_7 47.6(4)
Ge8_7 Ge9_7 Ge11_7 45.3(4)
V_7 Ge9_7 Ge11_7 52.5(4)
Ge6_7 Ge10_7 Ge9_7 109.8(7)
Ge6_7 Ge10_7 V_7 66.7(5)
Ge9_7 Ge10_7 V_7 62.9(4)
Ge6_7 Ge10_7 Ge5_7 85.0(7)
Ge9_7 Ge10_7 Ge5_7 105.8(6)
V_7 Ge10_7 Ge5_7 58.8(4)
Ge3_7 Ge11_7 Ge8_7 109.5(6)
Ge3_7 Ge11_7 Ge12_7 91.6(5)
Ge8_7 Ge11_7 Ge12_7 95.1(6)
Ge3_7 Ge11_7 V_7 62.0(4)
Ge8_7 Ge11_7 V_7 60.4(4)
Ge12_7 Ge11_7 V_7 62.4(4)
Ge3_7 Ge11_7 Ge9_7 109.8(5)
Ge8_7 Ge11_7 Ge9_7 48.9(4)
Ge12_7 Ge11_7 Ge9_7 46.5(4)
V_7 Ge11_7 Ge9_7 49.6(4)
Ge4_7 Ge12_7 Ge9_7 115.9(6)
Ge4_7 Ge12_7 Ge11_7 88.1(5)
Ge9_7 Ge12_7 Ge11_7 86.0(6)
Ge4_7 Ge12_7 V_7 59.9(4)
Ge9_7 Ge12_7 V_7 60.8(4)
Ge11_7 Ge12_7 V_7 63.2(4)
Ge5_8 V_8 Ge8_8 158.8(7)
Ge5_8 V_8 Ge2_8 102.3(6)
Ge8_8 V_8 Ge2_8 95.1(6)
Ge5_8 V_8 Ge10_8 65.3(4)
Ge8_8 V_8 Ge10_8 94.0(6)
Ge2_8 V_8 Ge10_8 132.2(6)
Ge5_8 V_8 Ge3_8 107.9(6)
Ge8_8 V_8 Ge3_8 92.3(5)
Ge2_8 V_8 Ge3_8 52.6(4)
Ge10_8 V_8 Ge3_8 171.5(7)
Ge5_8 V_8 Ge9_8 103.7(6)
Ge8_8 V_8 Ge9_8 57.6(5)
Ge2_8 V_8 Ge9_8 152.4(7)
Ge10_8 V_8 Ge9_8 54.6(4)
Ge3_8 V_8 Ge9_8 125.4(6)
Ge5_8 V_8 Ge4_8 59.0(4)
Ge8_8 V_8 Ge4_8 132.0(6)
Ge2_8 V_8 Ge4_8 94.4(6)
Ge10_8 V_8 Ge4_8 113.1(5)
Ge3_8 V_8 Ge4_8 58.4(4)
Ge9_8 V_8 Ge4_8 106.7(5)
Ge5_8 V_8 Ge7_8 128.3(6)
Ge8_8 V_8 Ge7_8 54.2(4)
Ge2_8 V_8 Ge7_8 56.0(5)
Ge10_8 V_8 Ge7_8 94.2(6)
Ge3_8 V_8 Ge7_8 94.1(6)
Ge9_8 V_8 Ge7_8 99.9(6)
Ge4_8 V_8 Ge7_8 149.5(6)
Ge5_8 V_8 Ge12_8 87.1(5)
Ge8_8 V_8 Ge12_8 88.9(5)
Ge2_8 V_8 Ge12_8 135.2(6)
Ge10_8 V_8 Ge12_8 91.7(5)
Ge3_8 V_8 Ge12_8 82.7(5)
Ge9_8 V_8 Ge12_8 55.5(4)
Ge4_8 V_8 Ge12_8 53.2(4)
Ge7_8 V_8 Ge12_8 143.0(6)
Ge5_8 V_8 Ge6_8 80.8(6)
Ge8_8 V_8 Ge6_8 89.8(6)
Ge2_8 V_8 Ge6_8 82.4(6)
Ge10_8 V_8 Ge6_8 50.9(4)
Ge3_8 V_8 Ge6_8 134.9(6)
Ge9_8 V_8 Ge6_8 92.9(6)
Ge4_8 V_8 Ge6_8 138.1(7)
Ge7_8 V_8 Ge6_8 52.5(4)
Ge12_8 V_8 Ge6_8 142.3(7)
Ge5_8 V_8 Ge11_8 136.0(6)
Ge8_8 V_8 Ge11_8 53.3(4)
Ge2_8 V_8 Ge11_8 93.4(6)
Ge10_8 V_8 Ge11_8 128.4(6)
Ge3_8 V_8 Ge11_8 52.5(4)
Ge9_8 V_8 Ge11_8 73.9(5)
Ge4_8 V_8 Ge11_8 79.2(5)
Ge7_8 V_8 Ge11_8 94.5(6)
Ge12_8 V_8 Ge11_8 54.6(4)
Ge6_8 V_8 Ge11_8 142.5(7)
Ge5_8 V_8 Ge1_8 53.8(4)
Ge8_8 V_8 Ge1_8 132.5(7)
Ge2_8 V_8 Ge1_8 56.0(5)
Ge10_8 V_8 Ge1_8 84.3(6)
Ge3_8 V_8 Ge1_8 95.7(6)
Ge9_8 V_8 Ge1_8 138.7(7)
Ge4_8 V_8 Ge1_8 90.6(6)
Ge7_8 V_8 Ge1_8 78.5(6)
Ge12_8 V_8 Ge1_8 138.5(7)
Ge6_8 V_8 Ge1_8 53.1(5)
Ge11_8 V_8 Ge1_8 147.2(7)
Ge5_8 Ge1_8 Ge6_8 89.7(7)
Ge5_8 Ge1_8 Ge2_8 109.3(7)
Ge6_8 Ge1_8 Ge2_8 89.7(7)
Ge5_8 Ge1_8 V_8 59.1(4)
Ge6_8 Ge1_8 V_8 62.8(5)
Ge2_8 Ge1_8 V_8 58.7(4)
Ge3_8 Ge2_8 Ge7_8 108.6(7)
Ge3_8 Ge2_8 Ge1_8 111.5(8)
Ge7_8 Ge2_8 Ge1_8 87.4(7)
Ge3_8 Ge2_8 V_8 64.4(4)
Ge7_8 Ge2_8 V_8 64.2(5)
Ge1_8 Ge2_8 V_8 65.4(5)
Ge2_8 Ge3_8 Ge11_8 111.9(6)
Ge2_8 Ge3_8 Ge4_8 103.7(6)
Ge11_8 Ge3_8 Ge4_8 88.0(5)
Ge2_8 Ge3_8 V_8 63.0(4)
Ge11_8 Ge3_8 V_8 66.3(4)
Ge4_8 Ge3_8 V_8 61.2(4)
Ge12_8 Ge4_8 Ge5_8 94.2(5)
Ge12_8 Ge4_8 Ge3_8 90.4(5)
Ge5_8 Ge4_8 Ge3_8 109.5(5)
Ge12_8 Ge4_8 V_8 65.0(4)
Ge5_8 Ge4_8 V_8 59.0(4)
Ge3_8 Ge4_8 V_8 60.4(4)
Ge1_8 Ge5_8 V_8 67.2(5)
Ge1_8 Ge5_8 Ge4_8 100.9(7)
V_8 Ge5_8 Ge4_8 62.0(4)
Ge1_8 Ge5_8 Ge10_8 87.3(6)
V_8 Ge5_8 Ge10_8 58.2(4)
Ge4_8 Ge5_8 Ge10_8 109.7(5)
Ge10_8 Ge6_8 Ge7_8 112.0(8)
Ge10_8 Ge6_8 Ge1_8 98.8(7)
Ge7_8 Ge6_8 Ge1_8 90.8(8)
Ge10_8 Ge6_8 V_8 62.1(4)
Ge7_8 Ge6_8 V_8 63.2(5)
Ge1_8 Ge6_8 V_8 64.1(5)
Ge6_8 Ge7_8 Ge8_8 102.5(8)
Ge6_8 Ge7_8 Ge2_8 91.6(7)
Ge8_8 Ge7_8 Ge2_8 102.7(7)
Ge6_8 Ge7_8 V_8 64.3(5)
Ge8_8 Ge7_8 V_8 60.5(4)
Ge2_8 Ge7_8 V_8 59.8(4)
Ge11_8 Ge8_8 Ge7_8 112.6(7)
Ge11_8 Ge8_8 Ge9_8 82.5(6)
Ge7_8 Ge8_8 Ge9_8 112.1(7)
Ge11_8 Ge8_8 V_8 66.7(4)
Ge7_8 Ge8_8 V_8 65.3(5)
Ge9_8 Ge8_8 V_8 62.4(4)
Ge10_8 Ge9_8 Ge12_8 102.5(6)
Ge10_8 Ge9_8 Ge8_8 101.0(6)
Ge12_8 Ge9_8 Ge8_8 95.6(6)
Ge10_8 Ge9_8 V_8 62.1(4)
Ge12_8 Ge9_8 V_8 63.8(4)
Ge8_8 Ge9_8 V_8 60.1(4)
Ge10_8 Ge9_8 Ge11_8 116.6(5)
Ge12_8 Ge9_8 Ge11_8 49.8(4)
Ge8_8 Ge9_8 Ge11_8 47.1(4)
V_8 Ge9_8 Ge11_8 54.5(4)
Ge6_8 Ge10_8 Ge9_8 111.6(7)
Ge6_8 Ge10_8 V_8 67.1(5)
Ge9_8 Ge10_8 V_8 63.3(4)
Ge6_8 Ge10_8 Ge5_8 84.1(6)
Ge9_8 Ge10_8 Ge5_8 103.6(5)
V_8 Ge10_8 Ge5_8 56.5(4)
Ge3_8 Ge11_8 Ge8_8 104.0(6)
Ge3_8 Ge11_8 Ge12_8 92.7(5)
Ge8_8 Ge11_8 Ge12_8 98.8(6)
Ge3_8 Ge11_8 V_8 61.2(4)
Ge8_8 Ge11_8 V_8 60.0(4)
Ge12_8 Ge11_8 V_8 62.3(4)
Ge3_8 Ge11_8 Ge9_8 112.1(5)
Ge8_8 Ge11_8 Ge9_8 50.4(4)
Ge12_8 Ge11_8 Ge9_8 49.6(4)
V_8 Ge11_8 Ge9_8 51.7(4)
Ge4_8 Ge12_8 Ge9_8 119.7(5)
Ge4_8 Ge12_8 Ge11_8 88.7(5)
Ge9_8 Ge12_8 Ge11_8 80.6(5)
Ge4_8 Ge12_8 V_8 61.7(4)
Ge9_8 Ge12_8 V_8 60.6(4)
Ge11_8 Ge12_8 V_8 63.1(4)
C7_1 N1_1 C1_1 112.5(6)
C7_1 N1_1 C13_1 110.2(7)
C1_1 N1_1 C13_1 110.7(8)
C6_1 N2_1 C12_1 112.6(7)
C6_1 N2_1 C18_1 111.3(7)
C12_1 N2_1 C18_1 109.3(8)
N1_1 C1_1 C2_1 114.8(8)
N1_1 C1_1 H1A_1 108.6
C2_1 C1_1 H1A_1 108.6
N1_1 C1_1 H1B_1 108.6
C2_1 C1_1 H1B_1 108.6
H1A_1 C1_1 H1B_1 107.5
O1_1 C2_1 C1_1 114.4(7)
O1_1 C2_1 H2A_1 108.7
C1_1 C2_1 H2A_1 108.7
O1_1 C2_1 H2B_1 108.7
C1_1 C2_1 H2B_1 108.7
H2A_1 C2_1 H2B_1 107.6
C3_1 O1_1 C2_1 112.3(8)
O1_1 C3_1 C4_1 107.8(9)
O1_1 C3_1 H3A_1 110.1
C4_1 C3_1 H3A_1 110.1
O1_1 C3_1 H3B_1 110.1
C4_1 C3_1 H3B_1 110.1
H3A_1 C3_1 H3B_1 108.5
O2_1 C4_1 C3_1 109.3(8)
O2_1 C4_1 H4A_1 109.8
C3_1 C4_1 H4A_1 109.8
O2_1 C4_1 H4B_1 109.8
C3_1 C4_1 H4B_1 109.8
H4A_1 C4_1 H4B_1 108.3
C4_1 O2_1 C5_1 114.2(7)
O2_1 C5_1 C6_1 110.4(8)
O2_1 C5_1 H5A_1 109.6
C6_1 C5_1 H5A_1 109.6
O2_1 C5_1 H5B_1 109.6
C6_1 C5_1 H5B_1 109.6
H5A_1 C5_1 H5B_1 108.1
C5_1 C6_1 N2_1 115.4(8)
C5_1 C6_1 H6A_1 108.4
N2_1 C6_1 H6A_1 108.4
C5_1 C6_1 H6B_1 108.4
N2_1 C6_1 H6B_1 108.4
H6A_1 C6_1 H6B_1 107.5
C8_1 C7_1 N1_1 118.5(7)
C8_1 C7_1 H7A_1 107.7
N1_1 C7_1 H7A_1 107.7
C8_1 C7_1 H7B_1 107.7
N1_1 C7_1 H7B_1 107.7
H7A_1 C7_1 H7B_1 107.1
C7_1 C8_1 O3_1 113.8(7)
C7_1 C8_1 H8A_1 108.8
O3_1 C8_1 H8A_1 108.8
C7_1 C8_1 H8B_1 108.8
O3_1 C8_1 H8B_1 108.8
H8A_1 C8_1 H8B_1 107.7
C9_1 O3_1 C8_1 113.5(6)
O3_1 C9_1 C10_1 110.6(8)
O3_1 C9_1 H9A_1 109.5
C10_1 C9_1 H9A_1 109.5
O3_1 C9_1 H9B_1 109.5
C10_1 C9_1 H9B_1 109.5
H9A_1 C9_1 H9B_1 108.1
O4_1 C10_1 C9_1 109.2(8)
O4_1 C10_1 H10A_1 109.8
C9_1 C10_1 H10A_1 109.8
O4_1 C10_1 H10B_1 109.8
C9_1 C10_1 H10B_1 109.8
H10A_1 C10_1 H10B_1 108.3
C11_1 O4_1 C10_1 112.6(7)
O4_1 C11_1 C12_1 110.0(8)
O4_1 C11_1 H11A_1 109.7
C12_1 C11_1 H11A_1 109.7
O4_1 C11_1 H11B_1 109.7
C12_1 C11_1 H11B_1 109.7
H11A_1 C11_1 H11B_1 108.2
N2_1 C12_1 C11_1 114.0(8)
N2_1 C12_1 H12A_1 108.7
C11_1 C12_1 H12A_1 108.7
N2_1 C12_1 H12B_1 108.7
C11_1 C12_1 H12B_1 108.7
H12A_1 C12_1 H12B_1 107.6
N1_1 C13_1 C14_1 114.0(7)
N1_1 C13_1 H13A_1 108.8
C14_1 C13_1 H13A_1 108.8
N1_1 C13_1 H13B_1 108.8
C14_1 C13_1 H13B_1 108.8
H13A_1 C13_1 H13B_1 107.7
O5_1 C14_1 C13_1 114.3(8)
O5_1 C14_1 H14A_1 108.7
C13_1 C14_1 H14A_1 108.7
O5_1 C14_1 H14B_1 108.7
C13_1 C14_1 H14B_1 108.7
H14A_1 C14_1 H14B_1 107.6
C15_1 O5_1 C14_1 114.3(7)
O5_1 C15_1 C16_1 109.1(7)
O5_1 C15_1 H15A_1 109.9
C16_1 C15_1 H15A_1 109.9
O5_1 C15_1 H15B_1 109.9
C16_1 C15_1 H15B_1 109.9
H15A_1 C15_1 H15B_1 108.3
O6_1 C16_1 C15_1 109.5(7)
O6_1 C16_1 H16A_1 109.8
C15_1 C16_1 H16A_1 109.8
O6_1 C16_1 H16B_1 109.8
C15_1 C16_1 H16B_1 109.8
H16A_1 C16_1 H16B_1 108.2
C17_1 O6_1 C16_1 113.3(6)
O6_1 C17_1 C18_1 108.6(7)
O6_1 C17_1 H17A_1 110.0
C18_1 C17_1 H17A_1 110.0
O6_1 C17_1 H17B_1 110.0
C18_1 C17_1 H17B_1 110.0
H17A_1 C17_1 H17B_1 108.4
N2_1 C18_1 C17_1 112.1(8)
N2_1 C18_1 H18A_1 109.2
C17_1 C18_1 H18A_1 109.2
N2_1 C18_1 H18B_1 109.2
C17_1 C18_1 H18B_1 109.2
H18A_1 C18_1 H18B_1 107.9
C1_2 N1_2 C13_2 111.5(7)
C1_2 N1_2 C7_2 109.3(7)
C13_2 N1_2 C7_2 111.2(7)
C12_2 N2_2 C6_2 108.3(10)
C12_2 N2_2 C18_2 109.6(10)
C6_2 N2_2 C18_2 111.2(8)
N1_2 C1_2 C2_2 116.0(8)
N1_2 C1_2 H1A_2 108.3
C2_2 C1_2 H1A_2 108.3
N1_2 C1_2 H1B_2 108.3
C2_2 C1_2 H1B_2 108.3
H1A_2 C1_2 H1B_2 107.4
O1_2 C2_2 C1_2 107.7(8)
O1_2 C2_2 H2A_2 110.2
C1_2 C2_2 H2A_2 110.2
O1_2 C2_2 H2B_2 110.2
C1_2 C2_2 H2B_2 110.2
H2A_2 C2_2 H2B_2 108.5
C2_2 O1_2 C3_2 109.8(7)
C4_2 C3_2 O1_2 108.9(8)
C4_2 C3_2 H3A_2 109.9
O1_2 C3_2 H3A_2 109.9
C4_2 C3_2 H3B_2 109.9
O1_2 C3_2 H3B_2 109.9
H3A_2 C3_2 H3B_2 108.3
O2_2 C4_2 C3_2 110.5(9)
O2_2 C4_2 H4A_2 109.6
C3_2 C4_2 H4A_2 109.6
O2_2 C4_2 H4B_2 109.6
C3_2 C4_2 H4B_2 109.6
H4A_2 C4_2 H4B_2 108.1
C4_2 O2_2 C5_2 111.3(9)
O2_2 C5_2 C6_2 111.4(10)
O2_2 C5_2 H5A_2 109.4
C6_2 C5_2 H5A_2 109.4
O2_2 C5_2 H5B_2 109.4
C6_2 C5_2 H5B_2 109.4
H5A_2 C5_2 H5B_2 108.0
N2_2 C6_2 C5_2 111.2(10)
N2_2 C6_2 H6A_2 109.4
C5_2 C6_2 H6A_2 109.4
N2_2 C6_2 H6B_2 109.4
C5_2 C6_2 H6B_2 109.4
H6A_2 C6_2 H6B_2 108.0
N1_2 C7_2 C8_2 114.2(8)
N1_2 C7_2 H7A_2 108.7
C8_2 C7_2 H7A_2 108.7
N1_2 C7_2 H7B_2 108.7
C8_2 C7_2 H7B_2 108.7
H7A_2 C7_2 H7B_2 107.6
O3_2 C8_2 C7_2 109.5(7)
O3_2 C8_2 H8A_2 109.8
C7_2 C8_2 H8A_2 109.8
O3_2 C8_2 H8B_2 109.8
C7_2 C8_2 H8B_2 109.8
H8A_2 C8_2 H8B_2 108.2
C9_2 O3_2 C8_2 111.8(6)
O3_2 C9_2 C10_2 109.7(8)
O3_2 C9_2 H9A_2 109.7
C10_2 C9_2 H9A_2 109.7
O3_2 C9_2 H9B_2 109.7
C10_2 C9_2 H9B_2 109.7
H9A_2 C9_2 H9B_2 108.2
O4_2 C10_2 C9_2 112.6(8)
O4_2 C10_2 H10A_2 109.1
C9_2 C10_2 H10A_2 109.1
O4_2 C10_2 H10B_2 109.1
C9_2 C10_2 H10B_2 109.1
H10A_2 C10_2 H10B_2 107.8
C10_2 O4_2 C11_2 110.8(8)
O4_2 C11_2 C12_2 113.6(10)
O4_2 C11_2 H11A_2 108.8
C12_2 C11_2 H11A_2 108.8
O4_2 C11_2 H11B_2 108.8
C12_2 C11_2 H11B_2 108.8
H11A_2 C11_2 H11B_2 107.7
C11_2 C12_2 N2_2 118.1(12)
C11_2 C12_2 H12A_2 107.8
N2_2 C12_2 H12A_2 107.8
C11_2 C12_2 H12B_2 107.8
N2_2 C12_2 H12B_2 107.8
H12A_2 C12_2 H12B_2 107.1
N1_2 C13_2 C14_2 113.9(7)
N1_2 C13_2 H13A_2 108.8
C14_2 C13_2 H13A_2 108.8
N1_2 C13_2 H13B_2 108.8
C14_2 C13_2 H13B_2 108.8
H13A_2 C13_2 H13B_2 107.7
O5_2 C14_2 C13_2 107.5(8)
O5_2 C14_2 H14A_2 110.2
C13_2 C14_2 H14A_2 110.2
O5_2 C14_2 H14B_2 110.2
C13_2 C14_2 H14B_2 110.2
H14A_2 C14_2 H14B_2 108.5
C15_2 O5_2 C14_2 109.5(7)
O5_2 C15_2 C16_2 112.8(9)
O5_2 C15_2 H15A_2 109.0
C16_2 C15_2 H15A_2 109.0
O5_2 C15_2 H15B_2 109.0
C16_2 C15_2 H15B_2 109.0
H15A_2 C15_2 H15B_2 107.8
C15_2 C16_2 O6_2 108.5(9)
C15_2 C16_2 H16A_2 110.0
O6_2 C16_2 H16A_2 110.0
C15_2 C16_2 H16B_2 110.0
O6_2 C16_2 H16B_2 110.0
H16A_2 C16_2 H16B_2 108.4
C17_2 O6_2 C16_2 108.9(9)
O6_2 C17_2 C18_2 111.7(10)
O6_2 C17_2 H17A_2 109.3
C18_2 C17_2 H17A_2 109.3
O6_2 C17_2 H17B_2 109.3
C18_2 C17_2 H17B_2 109.3
H17A_2 C17_2 H17B_2 107.9
C17_2 C18_2 N2_2 117.0(9)
C17_2 C18_2 H18A_2 108.0
N2_2 C18_2 H18A_2 108.0
C17_2 C18_2 H18B_2 108.0
N2_2 C18_2 H18B_2 108.0
H18A_2 C18_2 H18B_2 107.3
C1_3 N1_3 C13_3 113.3(16)
C1_3 N1_3 C7_3 110.5(15)
C13_3 N1_3 C7_3 110.0(16)
C6_3 N2_3 C12_3 108.1(19)
C6_3 N2_3 C18_3 112(2)
C12_3 N2_3 C18_3 107.1(19)
N1_3 C1_3 C2_3 118.9(19)
N1_3 C1_3 H1A_3 107.6
C2_3 C1_3 H1A_3 107.6
N1_3 C1_3 H1B_3 107.6
C2_3 C1_3 H1B_3 107.6
H1A_3 C1_3 H1B_3 107.0
O1_3 C2_3 C1_3 112.1(18)
O1_3 C2_3 H2A_3 109.2
C1_3 C2_3 H2A_3 109.2
O1_3 C2_3 H2B_3 109.2
C1_3 C2_3 H2B_3 109.2
H2A_3 C2_3 H2B_3 107.9
C3_3 O1_3 C2_3 114.6(16)
O1_3 C3_3 C4_3 113(2)
O1_3 C3_3 H3A_3 109.0
C4_3 C3_3 H3A_3 109.0
O1_3 C3_3 H3B_3 109.0
C4_3 C3_3 H3B_3 109.0
H3A_3 C3_3 H3B_3 107.8
O2_3 C4_3 C3_3 113(2)
O2_3 C4_3 H4A_3 109.0
C3_3 C4_3 H4A_3 109.0
O2_3 C4_3 H4B_3 108.9
C3_3 C4_3 H4B_3 108.9
H4A_3 C4_3 H4B_3 107.8
C4_3 O2_3 C5_3 110.7(17)
O2_3 C5_3 C6_3 108.1(19)
O2_3 C5_3 H5A_3 110.1
C6_3 C5_3 H5A_3 110.1
O2_3 C5_3 H5B_3 110.1
C6_3 C5_3 H5B_3 110.1
H5A_3 C5_3 H5B_3 108.4
N2_3 C6_3 C5_3 110.0(19)
N2_3 C6_3 H6A_3 109.7
C5_3 C6_3 H6A_3 109.7
N2_3 C6_3 H6B_3 109.7
C5_3 C6_3 H6B_3 109.7
H6A_3 C6_3 H6B_3 108.2
C8_3 C7_3 N1_3 115.1(18)
C8_3 C7_3 H7A_3 108.5
N1_3 C7_3 H7A_3 108.5
C8_3 C7_3 H7B_3 108.5
N1_3 C7_3 H7B_3 108.5
H7A_3 C7_3 H7B_3 107.5
O3_3 C8_3 C7_3 109(2)
O3_3 C8_3 H8A_3 109.9
C7_3 C8_3 H8A_3 109.9
O3_3 C8_3 H8B_3 109.9
C7_3 C8_3 H8B_3 109.9
H8A_3 C8_3 H8B_3 108.3
C8_3 O3_3 C9_3 112.9(17)
C10_3 C9_3 O3_3 101.9(17)
C10_3 C9_3 H9A_3 111.4
O3_3 C9_3 H9A_3 111.4
C10_3 C9_3 H9B_3 111.4
O3_3 C9_3 H9B_3 111.4
H9A_3 C9_3 H9B_3 109.2
O4_3 C10_3 C9_3 128(2)
O4_3 C10_3 H10A_3 105.4
C9_3 C10_3 H10A_3 105.4
O4_3 C10_3 H10B_3 105.4
C9_3 C10_3 H10B_3 105.4
H10A_3 C10_3 H10B_3 106.0
C10_3 O4_3 C11_3 125.0(17)
O4_3 C11_3 C12_3 103.2(17)
O4_3 C11_3 H11A_3 111.1
C12_3 C11_3 H11A_3 111.1
O4_3 C11_3 H11B_3 111.1
C12_3 C11_3 H11B_3 111.1
H11A_3 C11_3 H11B_3 109.1
N2_3 C12_3 C11_3 103.9(17)
N2_3 C12_3 H12A_3 111.0
C11_3 C12_3 H12A_3 111.0
N2_3 C12_3 H12B_3 111.0
C11_3 C12_3 H12B_3 111.0
H12A_3 C12_3 H12B_3 109.0
N1_3 C13_3 C14_3 113.6(18)
N1_3 C13_3 H13A_3 108.8
C14_3 C13_3 H13A_3 108.8
N1_3 C13_3 H13B_3 108.8
C14_3 C13_3 H13B_3 108.8
H13A_3 C13_3 H13B_3 107.7
O5_3 C14_3 C13_3 111.9(16)
O5_3 C14_3 H14A_3 109.2
C13_3 C14_3 H14A_3 109.2
O5_3 C14_3 H14B_3 109.2
C13_3 C14_3 H14B_3 109.2
H14A_3 C14_3 H14B_3 107.9
C15_3 O5_3 C14_3 112.0(14)
O5_3 C15_3 C16_3 119.0(17)
O5_3 C15_3 H15A_3 107.6
C16_3 C15_3 H15A_3 107.6
O5_3 C15_3 H15B_3 107.6
C16_3 C15_3 H15B_3 107.6
H15A_3 C15_3 H15B_3 107.0
O6_3 C16_3 C15_3 108.7(16)
O6_3 C16_3 H16A_3 109.9
C15_3 C16_3 H16A_3 110.0
O6_3 C16_3 H16B_3 109.9
C15_3 C16_3 H16B_3 110.0
H16A_3 C16_3 H16B_3 108.3
C17_3 O6_3 C16_3 108.5(16)
O6_3 C17_3 C18_3 105.1(17)
O6_3 C17_3 H17A_3 110.7
C18_3 C17_3 H17A_3 110.7
O6_3 C17_3 H17B_3 110.7
C18_3 C17_3 H17B_3 110.7
H17A_3 C17_3 H17B_3 108.8
N2_3 C18_3 C17_3 111.0(18)
N2_3 C18_3 H18A_3 109.4
C17_3 C18_3 H18A_3 109.4
N2_3 C18_3 H18B_3 109.4
C17_3 C18_3 H18B_3 109.4
H18A_3 C18_3 H18B_3 108.0
C13_4 N1_4 C1_4 115.7(16)
C13_4 N1_4 C7_4 111.4(17)
C1_4 N1_4 C7_4 109.4(15)
C12_4 N2_4 C6_4 111.5(18)
C12_4 N2_4 C18_4 110.3(18)
C6_4 N2_4 C18_4 113.6(17)
N1_4 C1_4 C2_4 115.5(18)
N1_4 C1_4 H1A_4 108.4
C2_4 C1_4 H1A_4 108.4
N1_4 C1_4 H1B_4 108.4
C2_4 C1_4 H1B_4 108.4
H1A_4 C1_4 H1B_4 107.5
O1_4 C2_4 C1_4 108.8(17)
O1_4 C2_4 H2A_4 109.9
C1_4 C2_4 H2A_4 109.9
O1_4 C2_4 H2B_4 109.9
C1_4 C2_4 H2B_4 109.9
H2A_4 C2_4 H2B_4 108.3
C3_4 O1_4 C2_4 115.0(16)
O1_4 C3_4 C4_4 113(2)
O1_4 C3_4 H3A_4 109.1
C4_4 C3_4 H3A_4 109.1
O1_4 C3_4 H3B_4 109.1
C4_4 C3_4 H3B_4 109.1
H3A_4 C3_4 H3B_4 107.8
O2_4 C4_4 C3_4 109(2)
O2_4 C4_4 H4A_4 109.8
C3_4 C4_4 H4A_4 109.8
O2_4 C4_4 H4B_4 109.8
C3_4 C4_4 H4B_4 109.8
H4A_4 C4_4 H4B_4 108.2
C4_4 O2_4 C5_4 114.2(17)
O2_4 C5_4 C6_4 109(2)
O2_4 C5_4 H5A_4 109.8
C6_4 C5_4 H5A_4 109.8
O2_4 C5_4 H5B_4 109.8
C6_4 C5_4 H5B_4 109.8
H5A_4 C5_4 H5B_4 108.2
N2_4 C6_4 C5_4 114(2)
N2_4 C6_4 H6A_4 108.7
C5_4 C6_4 H6A_4 108.7
N2_4 C6_4 H6B_4 108.7
C5_4 C6_4 H6B_4 108.7
H6A_4 C6_4 H6B_4 107.6
C8_4 C7_4 N1_4 116.5(18)
C8_4 C7_4 H7A_4 108.2
N1_4 C7_4 H7A_4 108.2
C8_4 C7_4 H7B_4 108.2
N1_4 C7_4 H7B_4 108.2
H7A_4 C7_4 H7B_4 107.3
O3_4 C8_4 C7_4 105.2(18)
O3_4 C8_4 H8A_4 110.7
C7_4 C8_4 H8A_4 110.7
O3_4 C8_4 H8B_4 110.7
C7_4 C8_4 H8B_4 110.7
H8A_4 C8_4 H8B_4 108.8
C9_4 O3_4 C8_4 109.8(17)
O3_4 C9_4 C10_4 110.6(18)
O3_4 C9_4 H9A_4 109.5
C10_4 C9_4 H9A_4 109.5
O3_4 C9_4 H9B_4 109.5
C10_4 C9_4 H9B_4 109.5
H9A_4 C9_4 H9B_4 108.1
O4_4 C10_4 C9_4 120.7(18)
O4_4 C10_4 H10A_4 107.2
C9_4 C10_4 H10A_4 107.2
O4_4 C10_4 H10B_4 107.2
C9_4 C10_4 H10B_4 107.2
H10A_4 C10_4 H10B_4 106.8
C10_4 O4_4 C11_4 114.2(16)
O4_4 C11_4 C12_4 111.6(18)
O4_4 C11_4 H11A_4 109.3
C12_4 C11_4 H11A_4 109.3
O4_4 C11_4 H11B_4 109.3
C12_4 C11_4 H11B_4 109.3
H11A_4 C11_4 H11B_4 108.0
N2_4 C12_4 C11_4 114.5(19)
N2_4 C12_4 H12A_4 108.6
C11_4 C12_4 H12A_4 108.6
N2_4 C12_4 H12B_4 108.6
C11_4 C12_4 H12B_4 108.6
H12A_4 C12_4 H12B_4 107.6
N1_4 C13_4 C14_4 114.1(18)
N1_4 C13_4 H13A_4 108.7
C14_4 C13_4 H13A_4 108.7
N1_4 C13_4 H13B_4 108.7
C14_4 C13_4 H13B_4 108.7
H13A_4 C13_4 H13B_4 107.6
O5_4 C14_4 C13_4 109.2(16)
O5_4 C14_4 H14A_4 109.8
C13_4 C14_4 H14A_4 109.8
O5_4 C14_4 H14B_4 109.8
C13_4 C14_4 H14B_4 109.8
H14A_4 C14_4 H14B_4 108.3
C15_4 O5_4 C14_4 114.0(14)
O5_4 C15_4 C16_4 112.7(16)
O5_4 C15_4 H15A_4 109.0
C16_4 C15_4 H15A_4 109.0
O5_4 C15_4 H15B_4 109.0
C16_4 C15_4 H15B_4 109.0
H15A_4 C15_4 H15B_4 107.8
O6_4 C16_4 C15_4 109.5(16)
O6_4 C16_4 H16A_4 109.8
C15_4 C16_4 H16A_4 109.8
O6_4 C16_4 H16B_4 109.8
C15_4 C16_4 H16B_4 109.8
H16A_4 C16_4 H16B_4 108.2
C17_4 O6_4 C16_4 112.7(16)
O6_4 C17_4 C18_4 110.4(18)
O6_4 C17_4 H17A_4 109.6
C18_4 C17_4 H17A_4 109.6
O6_4 C17_4 H17B_4 109.6
C18_4 C17_4 H17B_4 109.6
H17A_4 C17_4 H17B_4 108.1
N2_4 C18_4 C17_4 121(2)
N2_4 C18_4 H18A_4 107.2
C17_4 C18_4 H18A_4 107.2
N2_4 C18_4 H18B_4 107.2
C17_4 C18_4 H18B_4 107.2
H18A_4 C18_4 H18B_4 106.8

loop_
_geom_bond_atom_site_label_1
_geom_bond_atom_site_label_2
_geom_bond_distance
V_6 Ge2_6 2.621(3)
V_6 Ge5_6 2.624(3)
V_6 Ge8_6 2.653(3)
V_6 Ge4_6 2.674(3)
V_6 Ge9_6 2.678(3)
V_6 Ge10_6 2.714(3)
V_6 Ge3_6 2.730(3)
V_6 Ge7_6 2.747(3)
V_6 Ge6_6 2.771(3)
V_6 Ge12_6 2.786(3)
V_6 Ge11_6 2.804(3)
V_6 Ge1_6 2.841(3)
Ge1_6 Ge5_6 2.464(2)
Ge1_6 Ge6_6 2.514(3)
Ge1_6 Ge2_6 2.531(3)
Ge2_6 Ge3_6 2.470(3)
Ge2_6 Ge7_6 2.529(3)
Ge3_6 Ge11_6 2.522(3)
Ge3_6 Ge4_6 2.595(3)
Ge4_6 Ge5_6 2.474(3)
Ge4_6 Ge12_6 2.515(3)
Ge5_6 Ge10_6 2.5802(19)
Ge6_6 Ge10_6 2.436(3)
Ge6_6 Ge7_6 2.478(3)
Ge7_6 Ge8_6 2.489(3)
Ge8_6 Ge11_6 2.493(3)
Ge8_6 Ge9_6 2.655(3)
Ge9_6 Ge10_6 2.4871(19)
Ge9_6 Ge12_6 2.515(3)
Ge11_6 Ge12_6 2.493(3)
V_7 Ge4_7 2.644(14)
V_7 Ge2_7 2.645(14)
V_7 Ge8_7 2.665(15)
V_7 Ge5_7 2.673(13)
V_7 Ge10_7 2.676(14)
V_7 Ge9_7 2.690(15)
V_7 Ge3_7 2.716(13)
V_7 Ge7_7 2.736(15)
V_7 Ge12_7 2.781(13)
V_7 Ge6_7 2.781(15)
V_7 Ge11_7 2.801(13)
V_7 Ge1_7 2.809(14)
Ge1_7 Ge5_7 2.480(17)
Ge1_7 Ge6_7 2.505(18)
Ge1_7 Ge2_7 2.623(17)
Ge2_7 Ge3_7 2.326(14)
Ge2_7 Ge7_7 2.566(17)
Ge3_7 Ge11_7 2.439(13)
Ge3_7 Ge4_7 2.542(13)
Ge4_7 Ge12_7 2.492(15)
Ge4_7 Ge5_7 2.620(13)
Ge5_7 Ge10_7 2.765(14)
Ge5_7 Ge6_7 3.48(2)
Ge6_7 Ge10_7 2.364(17)
Ge6_7 Ge7_7 2.446(18)
Ge7_7 Ge8_7 2.468(17)
Ge8_7 Ge11_7 2.460(16)
Ge8_7 Ge9_7 2.611(17)
Ge9_7 Ge10_7 2.465(16)
Ge9_7 Ge12_7 2.511(16)
Ge9_7 Ge11_7 3.454(18)
Ge11_7 Ge12_7 2.555(15)
V_8 Ge5_8 2.622(14)
V_8 Ge8_8 2.642(15)
V_8 Ge2_8 2.648(15)
V_8 Ge10_8 2.671(14)
V_8 Ge3_8 2.682(14)
V_8 Ge9_8 2.701(15)
V_8 Ge4_8 2.702(14)
V_8 Ge7_8 2.758(15)
V_8 Ge12_8 2.782(14)
V_8 Ge6_8 2.785(15)
V_8 Ge11_8 2.802(14)
V_8 Ge1_8 2.818(15)
Ge1_8 Ge5_8 2.466(17)
Ge1_8 Ge6_8 2.504(18)
Ge1_8 Ge2_8 2.569(18)
Ge2_8 Ge3_8 2.363(16)
Ge2_8 Ge7_8 2.538(17)
Ge3_8 Ge11_8 2.427(14)
Ge3_8 Ge4_8 2.625(13)
Ge4_8 Ge12_8 2.458(14)
Ge4_8 Ge5_8 2.625(14)
Ge5_8 Ge10_8 2.855(14)
Ge6_8 Ge10_8 2.346(17)
Ge6_8 Ge7_8 2.451(18)
Ge7_8 Ge8_8 2.464(16)
Ge8_8 Ge11_8 2.444(15)
Ge8_8 Ge9_8 2.573(16)
Ge9_8 Ge10_8 2.462(16)
Ge9_8 Ge12_8 2.556(15)
Ge9_8 Ge11_8 3.308(18)
Ge11_8 Ge12_8 2.562(15)
N1_1 C7_1 1.475(9)
N1_1 C1_1 1.477(10)
N1_1 C13_1 1.479(9)
N2_1 C6_1 1.458(10)
N2_1 C12_1 1.471(10)
N2_1 C18_1 1.493(10)
C1_1 C2_1 1.497(10)
C1_1 H1A_1 0.9900
C1_1 H1B_1 0.9900
C2_1 O1_1 1.454(9)
C2_1 H2A_1 0.9900
C2_1 H2B_1 0.9900
O1_1 C3_1 1.425(10)
C3_1 C4_1 1.485(11)
C3_1 H3A_1 0.9900
C3_1 H3B_1 0.9900
C4_1 O2_1 1.413(10)
C4_1 H4A_1 0.9900
C4_1 H4B_1 0.9900
O2_1 C5_1 1.432(10)
C5_1 C6_1 1.452(11)
C5_1 H5A_1 0.9900
C5_1 H5B_1 0.9900
C6_1 H6A_1 0.9900
C6_1 H6B_1 0.9900
C7_1 C8_1 1.435(10)
C7_1 H7A_1 0.9900
C7_1 H7B_1 0.9900
C8_1 O3_1 1.444(9)
C8_1 H8A_1 0.9900
C8_1 H8B_1 0.9900
O3_1 C9_1 1.417(9)
C9_1 C10_1 1.487(11)
C9_1 H9A_1 0.9900
C9_1 H9B_1 0.9900
C10_1 O4_1 1.433(9)
C10_1 H10A_1 0.9900
C10_1 H10B_1 0.9900
O4_1 C11_1 1.399(9)
C11_1 C12_1 1.500(10)
C11_1 H11A_1 0.9900
C11_1 H11B_1 0.9900
C12_1 H12A_1 0.9900
C12_1 H12B_1 0.9900
C13_1 C14_1 1.509(10)
C13_1 H13A_1 0.9900
C13_1 H13B_1 0.9900
C14_1 O5_1 1.427(9)
C14_1 H14A_1 0.9900
C14_1 H14B_1 0.9900
O5_1 C15_1 1.393(9)
C15_1 C16_1 1.489(10)
C15_1 H15A_1 0.9900
C15_1 H15B_1 0.9900
C16_1 O6_1 1.439(9)
C16_1 H16A_1 0.9900
C16_1 H16B_1 0.9900
O6_1 C17_1 1.419(8)
C17_1 C18_1 1.531(10)
C17_1 H17A_1 0.9900
C17_1 H17B_1 0.9900
C18_1 H18A_1 0.9900
C18_1 H18B_1 0.9900
N1_2 C1_2 1.463(9)
N1_2 C13_2 1.470(9)
N1_2 C7_2 1.485(9)
N2_2 C12_2 1.457(12)
N2_2 C6_2 1.471(11)
N2_2 C18_2 1.491(12)
C1_2 C2_2 1.506(11)
C1_2 H1A_2 0.9900
C1_2 H1B_2 0.9900
C2_2 O1_2 1.428(10)
C2_2 H2A_2 0.9900
C2_2 H2B_2 0.9900
O1_2 C3_2 1.435(9)
C3_2 C4_2 1.428(11)
C3_2 H3A_2 0.9900
C3_2 H3B_2 0.9900
C4_2 O2_2 1.406(10)
C4_2 H4A_2 0.9900
C4_2 H4B_2 0.9900
O2_2 C5_2 1.447(12)
C5_2 C6_2 1.479(13)
C5_2 H5A_2 0.9900
C5_2 H5B_2 0.9900
C6_2 H6A_2 0.9900
C6_2 H6B_2 0.9900
C7_2 C8_2 1.489(10)
C7_2 H7A_2 0.9900
C7_2 H7B_2 0.9900
C8_2 O3_2 1.447(9)
C8_2 H8A_2 0.9900
C8_2 H8B_2 0.9900
O3_2 C9_2 1.433(9)
C9_2 C10_2 1.469(11)
C9_2 H9A_2 0.9900
C9_2 H9B_2 0.9900
C10_2 O4_2 1.406(10)
C10_2 H10A_2 0.9900
C10_2 H10B_2 0.9900
O4_2 C11_2 1.414(10)
C11_2 C12_2 1.429(13)
C11_2 H11A_2 0.9900
C11_2 H11B_2 0.9900
C12_2 H12A_2 0.9900
C12_2 H12B_2 0.9900
C13_2 C14_2 1.510(11)
C13_2 H13A_2 0.9900
C13_2 H13B_2 0.9900
C14_2 O5_2 1.441(10)
C14_2 H14A_2 0.9900
C14_2 H14B_2 0.9900
O5_2 C15_2 1.395(9)
C15_2 C16_2 1.450(11)
C15_2 H15A_2 0.9900
C15_2 H15B_2 0.9900
C16_2 O6_2 1.460(11)
C16_2 H16A_2 0.9900
C16_2 H16B_2 0.9900
O6_2 C17_2 1.382(10)
C17_2 C18_2 1.480(12)
C17_2 H17A_2 0.9900
C17_2 H17B_2 0.9900
C18_2 H18A_2 0.9900
C18_2 H18B_2 0.9900
N1_3 C1_3 1.443(15)
N1_3 C13_3 1.450(15)
N1_3 C7_3 1.506(16)
N2_3 C6_3 1.454(17)
N2_3 C12_3 1.474(17)
N2_3 C18_3 1.486(18)
C1_3 C2_3 1.493(17)
C1_3 H1A_3 0.9900
C1_3 H1B_3 0.9900
C2_3 O1_3 1.427(16)
C2_3 H2A_3 0.9900
C2_3 H2B_3 0.9900
O1_3 C3_3 1.415(17)
C3_3 C4_3 1.416(18)
C3_3 H3A_3 0.9900
C3_3 H3B_3 0.9900
C4_3 O2_3 1.387(16)
C4_3 H4A_3 0.9900
C4_3 H4B_3 0.9900
O2_3 C5_3 1.434(18)
C5_3 C6_3 1.500(17)
C5_3 H5A_3 0.9900
C5_3 H5B_3 0.9900
C6_3 H6A_3 0.9900
C6_3 H6B_3 0.9900
C7_3 C8_3 1.490(16)
C7_3 H7A_3 0.9900
C7_3 H7B_3 0.9900
C8_3 O3_3 1.421(17)
C8_3 H8A_3 0.9900
C8_3 H8B_3 0.9900
O3_3 C9_3 1.462(15)
C9_3 C10_3 1.447(17)
C9_3 H9A_3 0.9900
C9_3 H9B_3 0.9900
C10_3 O4_3 1.356(15)
C10_3 H10A_3 0.9900
C10_3 H10B_3 0.9900
O4_3 C11_3 1.396(16)
C11_3 C12_3 1.509(18)
C11_3 H11A_3 0.9900
C11_3 H11B_3 0.9900
C12_3 H12A_3 0.9900
C12_3 H12B_3 0.9900
C13_3 C14_3 1.528(16)
C13_3 H13A_3 0.9900
C13_3 H13B_3 0.9900
C14_3 O5_3 1.439(15)
C14_3 H14A_3 0.9900
C14_3 H14B_3 0.9900
O5_3 C15_3 1.338(14)
C15_3 C16_3 1.452(15)
C15_3 H15A_3 0.9900
C15_3 H15B_3 0.9900
C16_3 O6_3 1.434(15)
C16_3 H16A_3 0.9900
C16_3 H16B_3 0.9900
O6_3 C17_3 1.402(15)
C17_3 C18_3 1.530(17)
C17_3 H17A_3 0.9900
C17_3 H17B_3 0.9900
C18_3 H18A_3 0.9900
C18_3 H18B_3 0.9900
N1_4 C13_4 1.439(15)
N1_4 C1_4 1.462(15)
N1_4 C7_4 1.481(16)
N2_4 C12_4 1.447(17)
N2_4 C6_4 1.447(16)
N2_4 C18_4 1.479(17)
C1_4 C2_4 1.508(16)
C1_4 H1A_4 0.9900
C1_4 H1B_4 0.9900
C2_4 O1_4 1.468(16)
C2_4 H2A_4 0.9900
C2_4 H2B_4 0.9900
O1_4 C3_4 1.412(16)
C3_4 C4_4 1.454(18)
C3_4 H3A_4 0.9900
C3_4 H3B_4 0.9900
C4_4 O2_4 1.408(17)
C4_4 H4A_4 0.9900
C4_4 H4B_4 0.9900
O2_4 C5_4 1.414(19)
C5_4 C6_4 1.486(18)
C5_4 H5A_4 0.9900
C5_4 H5B_4 0.9900
C6_4 H6A_4 0.9900
C6_4 H6B_4 0.9900
C7_4 C8_4 1.469(16)
C7_4 H7A_4 0.9900
C7_4 H7B_4 0.9900
C8_4 O3_4 1.453(17)
C8_4 H8A_4 0.9900
C8_4 H8B_4 0.9900
O3_4 C9_4 1.412(15)
C9_4 C10_4 1.449(17)
C9_4 H9A_4 0.9900
C9_4 H9B_4 0.9900
C10_4 O4_4 1.391(16)
C10_4 H10A_4 0.9900
C10_4 H10B_4 0.9900
O4_4 C11_4 1.433(16)
C11_4 C12_4 1.475(18)
C11_4 H11A_4 0.9900
C11_4 H11B_4 0.9900
C12_4 H12A_4 0.9900
C12_4 H12B_4 0.9900
C13_4 C14_4 1.534(16)
C13_4 H13A_4 0.9900
C13_4 H13B_4 0.9900
C14_4 O5_4 1.435(15)
C14_4 H14A_4 0.9900
C14_4 H14B_4 0.9900
O5_4 C15_4 1.334(15)
C15_4 C16_4 1.461(16)
C15_4 H15A_4 0.9900
C15_4 H15B_4 0.9900
C16_4 O6_4 1.448(15)
C16_4 H16A_4 0.9900
C16_4 H16B_4 0.9900
O6_4 C17_4 1.379(15)
C17_4 C18_4 1.495(17)
C17_4 H17A_4 0.9900
C17_4 H17B_4 0.9900
C18_4 H18A_4 0.9900
C18_4 H18B_4 0.9900
